data_7720950
loop_
_publ_author_name
'Wenger, John S.'
'Rowe, William J.'
'Mehta, Meera'

_publ_section_title
;
 Activation of N<sub>2</sub>O, CO<sub>2</sub>, and CO at a sterically
 protected phosphorus center.
;
_journal_issue 20
_journal_name_full 'Dalton transactions (Cambridge, England : 2003)'
_journal_page_first 7884
_journal_page_last 7890
_journal_paper_doi 10.1039/d6dt00986g
_journal_volume 55
_journal_year 2026
_chemical_formula_moiety 'C18 H36 K N2 O6, C72 H90 P'
_chemical_formula_sum 'C90 H126 K N2 O6 P'
_chemical_formula_weight 1401.99
_space_group_crystal_system monoclinic
_space_group_IT_number 15
_space_group_name_Hall '-C 2yc'
_space_group_name_H-M_alt 'C 1 2/c 1'
_atom_sites_solution_hydrogens mixed
_atom_sites_solution_primary dual
_audit_creation_date 2026-04-20
_audit_creation_method
;
Olex2 1.5
(compiled 2025.07.13 svn.rb7424aed for OlexSys, GUI svn.r7314)
;
_audit_update_record
;
2026-04-20 deposited with the CCDC.	2026-04-29 downloaded from the CCDC.
;
_cell_angle_alpha 90
_cell_angle_beta 117.452(2)
_cell_angle_gamma 90
_cell_formula_units_Z 8
_cell_length_a 27.4751(6)
_cell_length_b 22.2366(3)
_cell_length_c 29.9474(5)
_cell_measurement_reflns_used 25720
_cell_measurement_temperature 150.00(10)
_cell_measurement_theta_max 75.4590
_cell_measurement_theta_min 3.1800
_cell_volume 16236.2(6)
_computing_cell_refinement 'CrysAlisPro 1.171.43.92a (Rigaku OD, 2023)'
_computing_data_collection 'CrysAlisPro system (CCD 43.143a (release 25-10-2024))'
_computing_data_reduction 'CrysAlisPro 1.171.43.92a (Rigaku OD, 2023)'
_computing_molecular_graphics 'Olex2 1.5 (Dolomanov et al., 2009)'
_computing_publication_material 'Olex2 1.5 (Dolomanov et al., 2009)'
_computing_structure_refinement 'SHELXL 2018/3 (Sheldrick, 2015)'
_computing_structure_solution 'SHELXT 2018/2 (Sheldrick, 2018)'
_diffrn_ambient_environment N~2~
_diffrn_ambient_temperature 150.00(10)
_diffrn_detector 'CCD plate'
_diffrn_detector_area_resol_mean 10.4102
_diffrn_detector_type Atlas
_diffrn_measured_fraction_theta_full 0.999
_diffrn_measured_fraction_theta_max 0.979
_diffrn_measurement_details
;
List of Runs (angles in degrees, time in seconds):

  # Type    Start    End  Width  t~exp~   \w     \q     \k     \f   Frames
#--------------------------------------------------------------------------
  1  \w     -5.00  36.00   1.00   15.00    --  -42.53  19.00 120.00   41
  2  \w    -15.00  30.00   1.00   15.00    --  -42.53  38.00 150.00   45
  3  \w     -2.00  33.00   1.00   15.00    --  -42.53  19.00  60.00   35
  4  \w     -5.00  36.00   1.00   15.00    --  -42.53  19.00 -90.00   41
  5  \w      3.00  35.00   1.00   15.00    --  -42.53  19.00  30.00   32
  6  \w     80.00 106.00   1.00   15.00    --   42.53 178.00-180.00   26
  7  \w     48.00  78.00   1.00   60.00    --  111.00 -61.00 -90.00   30
  8  \w    109.00 164.00   1.00   60.00    --  111.00  77.00 150.00   55
  9  \w     40.00  66.00   1.00   60.00    --  111.00 -45.00 120.00   26
 10  \w    106.00 166.00   1.00   60.00    --  111.00  77.00  60.00   60
 11  \w     42.00  69.00   1.00   60.00    --  111.00 -45.00 -30.00   27
 12  \w    106.00 170.00   1.00   60.00    --  111.00  77.00  90.00   64
 13  \w    132.00 158.00   1.00   60.00    --  111.00  45.00 150.00   26
 14  \w     54.00  89.00   1.00   60.00    --  111.00 -61.00 -60.00   35
 15  \w     99.00 125.00   1.00   60.00    --  111.00  45.00 150.00   26
 16  \w    135.00 173.00   1.00   60.00    --  111.00  61.00 120.00   38
 17  \w     40.00  68.00   1.00   60.00    --  111.00 -45.00  60.00   28
 18  \w     69.00 123.00   1.00   60.00    --  111.00 -77.00  60.00   54
 19  \w     55.00 108.00   1.00   60.00    --  111.00-125.00  90.00   53
 20  \w      8.00  33.00   1.00   15.00    --   38.00  72.00 120.89   25
 21  \w      3.00  30.00   1.00   15.00    --   38.00  88.00 -93.45   27
 22  \w      2.00  27.00   1.00   15.00    --   38.00  90.00  28.88   25
 23  \w    -85.00 -23.00   1.00   15.00    --  -42.53 -38.00 -60.00   62
 24  \w     -4.00  36.00   1.00   15.00    --  -42.53  19.00   0.00   40
 25  \w     59.00 122.00   1.00   15.00    --   42.53-178.00  60.00   63
 26  \w     27.00  78.00   1.00   15.00    --   42.53 -99.00-180.00   51
 27  \w     14.00  39.00   1.00   15.00    --   46.00  79.00  14.38   25
 28  \w     14.00  40.00   1.00   15.00    --   46.00  80.00 145.04   26
 29  \w    120.00 178.00   1.00   60.00    --  111.00  61.00-150.00   58
 30  \w     41.00 122.00   1.00   60.00    --  111.00 -77.00-180.00   81
 31  \w      3.00  29.00   1.00   15.00    --  -42.66  19.00-180.00   26
 32  \w    130.00 170.00   1.00   60.00    --  111.00 125.00 -60.00   40
;
_diffrn_measurement_device 'four-circle diffractometer'
_diffrn_measurement_device_type 'SuperNova, Dual, Cu at home/near, Atlas'
_diffrn_measurement_method '\w scans'
_diffrn_orient_matrix_type 'CrysAlisPro convention (1999,Acta A55,543-557)'
_diffrn_orient_matrix_UB_11 -0.0207712000
_diffrn_orient_matrix_UB_12 0.0263899000
_diffrn_orient_matrix_UB_13 -0.0532624000
_diffrn_orient_matrix_UB_21 -0.0425061000
_diffrn_orient_matrix_UB_22 0.0379800000
_diffrn_orient_matrix_UB_23 0.0075836000
_diffrn_orient_matrix_UB_31 0.0418681000
_diffrn_orient_matrix_UB_32 0.0516034000
_diffrn_orient_matrix_UB_33 0.0216110000
_diffrn_radiation_monochromator mirror
_diffrn_radiation_probe x-ray
_diffrn_radiation_type 'Cu K\a'
_diffrn_radiation_wavelength 1.54184
_diffrn_reflns_av_R_equivalents 0.0231
_diffrn_reflns_av_unetI/netI 0.0184
_diffrn_reflns_Laue_measured_fraction_full 0.999
_diffrn_reflns_Laue_measured_fraction_max 0.979
_diffrn_reflns_limit_h_max 34
_diffrn_reflns_limit_h_min -26
_diffrn_reflns_limit_k_max 27
_diffrn_reflns_limit_k_min -25
_diffrn_reflns_limit_l_max 36
_diffrn_reflns_limit_l_min -37
_diffrn_reflns_number 61439
_diffrn_reflns_point_group_measured_fraction_full 0.999
_diffrn_reflns_point_group_measured_fraction_max 0.979
_diffrn_reflns_theta_full 67.684
_diffrn_reflns_theta_max 76.310
_diffrn_reflns_theta_min 3.326
_diffrn_source 'micro-focus sealed X-ray tube'
_diffrn_source_type 'SuperNova (Cu) X-ray Source'
_exptl_absorpt_coefficient_mu 1.164
_exptl_absorpt_correction_T_max 0.92901
_exptl_absorpt_correction_T_min 0.92901
_exptl_absorpt_correction_type sphere
_exptl_absorpt_process_details
;
CrysAlisPro 1.171.43.92a (Rigaku Oxford Diffraction, 2023)
Spherical absorption correction
using equivalent radius and absorption coefficient.
Empirical absorption correction using spherical harmonics,
implemented in SCALE3 ABSPACK scaling algorithm.
;
_exptl_crystal_density_diffrn 1.147
_exptl_crystal_description sphere
_exptl_crystal_F_000 6096
_exptl_crystal_size_max 0.188
_exptl_crystal_size_mid 0.146
_exptl_crystal_size_min 0.141
_exptl_crystal_size_rad 0.082
_refine_diff_density_max 0.885
_refine_diff_density_min -0.543
_refine_diff_density_rms 0.077
_refine_ls_extinction_method none
_refine_ls_goodness_of_fit_ref 1.047
_refine_ls_hydrogen_treatment mixed
_refine_ls_matrix_type full
_refine_ls_number_parameters 1111
_refine_ls_number_reflns 16656
_refine_ls_number_restraints 576
_refine_ls_restrained_S_all 1.051
_refine_ls_R_factor_all 0.0909
_refine_ls_R_factor_gt 0.0787
_refine_ls_shift/su_max 0.001
_refine_ls_shift/su_mean 0.000
_refine_ls_structure_factor_coef Fsqd
_refine_ls_weighting_details 'w=1/[\s^2^(Fo^2^)+(0.1527P)^2^+20.2194P] where P=(Fo^2^+2Fc^2^)/3'
_refine_ls_weighting_scheme calc
_refine_ls_wR_factor_gt 0.2339
_refine_ls_wR_factor_ref 0.2511
_reflns_Friedel_coverage 0.000
_reflns_number_gt 13515
_reflns_number_total 16656
_reflns_threshold_expression 'I > 2\s(I)'
_cod_data_source_file d6dt00986g2.cif
_cod_data_source_block compound_4
_cod_depositor_comments 'Adding full bibliography for 7720946--7720950.cif.'
_cod_database_code 7720950
_shelx_shelxl_version_number 2018/3
_chemical_oxdiff_formula 'C90 H114 P1 K1 O6 N2'
_shelx_space_group_comment
;
The symmetry employed for this shelxl refinement is uniquely defined
by the following loop, which should always be used as a source of
symmetry information in preference to the above space-group names.
They are only intended as comments.
;
_cell_oxdiff_angle_alpha 89.972(2)
_cell_oxdiff_angle_beta 117.442(3)
_cell_oxdiff_angle_gamma 89.983(2)
_cell_oxdiff_length_a 27.4802(8)
_cell_oxdiff_length_b 22.2334(6)
_cell_oxdiff_length_c 29.9435(8)
_cell_oxdiff_measurement_reflns_used 21674
_cell_oxdiff_volume 16236.3(8)
_olex2_refinement_description
;
1. Fixed Uiso
 At 1.2 times of:
  All C(H) groups, All C(H,H) groups, All C(H,H,H,H) groups
 At 1.5 times of:
  All C(H,H,H) groups
2. Restrained distances
 P1-H1
 1.22 with sigma of 0.02
 N2-C90 \\sim N2-C90A
 with sigma of 0.02
 O4-C89 \\sim O4-C89A
 with sigma of 0.02
 C90-C89 \\sim C90A-C89A
 with sigma of 0.02
 N2-C89 \\sim N2-C89A
 with sigma of 0.04
 O4-C90 \\sim O4-C90A
 with sigma of 0.04
 C61-C69 \\sim C61-C69A
 with sigma of 0.02
 C61-C60 \\sim C61-C60A
 with sigma of 0.02
 C61-C70 \\sim C61-C70A
 with sigma of 0.02
 C59-C60 \\sim C59-C60A
 with sigma of 0.02
 C33-C32 \\sim C33-C32A
 with sigma of 0.02
 C30-C31 \\sim C30-C31A
 with sigma of 0.02
 C32-C31 \\sim C32A-C31A
 with sigma of 0.02
 C33-C31 \\sim C33-C31A
 with sigma of 0.04
 C30-C32 \\sim C30-C32A
 with sigma of 0.04
 C30-C44 \\sim C30-C44A
 with sigma of 0.02
 C30-C43 \\sim C30-C43A
 with sigma of 0.02
 C43-C31A \\sim C43A-C31A
 with sigma of 0.02
 C23-C22 \\sim C23-C22A
 with sigma of 0.02
 C20-C21 \\sim C20-C21A
 with sigma of 0.02
 C22-C21 \\sim C22A-C21A
 with sigma of 0.02
 C23-C21 \\sim C23-C21A
 with sigma of 0.04
 C20-C22 \\sim C20-C22A
 with sigma of 0.04
 C20-C37 \\sim C20-C37A
 with sigma of 0.02
 C20-C38 \\sim C20-C38A
 with sigma of 0.02
 C48-C49 \\sim C48-C49A
 with sigma of 0.02
 C48-C65 \\sim C48-C65A
 with sigma of 0.02
 C48-C66 \\sim C48-C66A
 with sigma of 0.02
 C50-C49 \\sim C50-C49A
 with sigma of 0.02
 C51-C50 \\sim C51-C50A
 with sigma of 0.02
 C51-C68 \\sim C51-C68A
 with sigma of 0.02
 C51-C67 \\sim C51-C67A
 with sigma of 0.02
 C50-C49 \\sim C50A-C49
 with sigma of 0.02
 C50-C49A \\sim C50A-C49A
 with sigma of 0.02
3. Uiso/Uaniso restraints and constraints
N1 \\sim C85 \\sim C86 \\sim O1 \\sim C87 \\sim C88 \\sim O4 \\sim C89 \\sim
C89A \\sim C90A \\sim C90 \\sim N2: within 2A with sigma of 0.02 and sigma for
terminal atoms of 0.04 within 2A
C65 \\sim C48 \\sim C66 \\sim C49 \\sim C50 \\sim C67 \\sim C68: within 2A with
sigma of 0.02 and sigma for terminal atoms of 0.04 within 2A
C69A \\sim C69 \\sim C70A \\sim C70 \\sim C61 \\sim C60A \\sim C60 \\sim C59
\\sim C58 \\sim C71 \\sim C72: within 2A with sigma of 0.02 and sigma for
terminal atoms of 0.04 within 2A
C65 \\sim C65A \\sim C48 \\sim C66A \\sim C66 \\sim C49A \\sim C49 \\sim C50
\\sim C50A \\sim C67 \\sim C67A \\sim C68 \\sim C68A \\sim C51: within 2A with
sigma of 0.04 and sigma for terminal atoms of 0.08 within 2A
4. Rigid body (RIGU) restrains
 N1, C85, C86, O1, C87, C88, O4, C89, C89A, C90A, C90, N2
 with sigma for 1-2 distances of 0.002 and sigma for 1-3 distances of 0.002
 C65, C48, C66, C49, C50, C67, C68
 with sigma for 1-2 distances of 0.002 and sigma for 1-3 distances of 0.002
 C69A, C69, C70A, C70, C61, C60A, C60, C59, C58, C71, C72
 with sigma for 1-2 distances of 0.002 and sigma for 1-3 distances of 0.002
 C65, C65A, C48, C66A, C66, C49A, C49, C50, C50A, C67, C67A, C68, C68A, C51
 with sigma for 1-2 distances of 0.004 and sigma for 1-3 distances of 0.004
5. Others
 Sof(C89A)=Sof(H89C)=Sof(H89D)=Sof(C90A)=Sof(H90C)=Sof(H90D)=1-FVAR(1)
 Sof(C90)=Sof(H90A)=Sof(H90B)=Sof(C89)=Sof(H89A)=Sof(H89B)=FVAR(1)
 Sof(H59C)=Sof(H59D)=Sof(C60A)=Sof(H60C)=Sof(H60D)=Sof(C70A)=Sof(H70D)=
 Sof(H70E)=Sof(H70F)=Sof(C69A)=Sof(H69D)=Sof(H69E)=Sof(H69F)=1-FVAR(2)
 Sof(H59A)=Sof(H59B)=Sof(C69)=Sof(H69A)=Sof(H69B)=Sof(H69C)=Sof(C60)=Sof(H60A)=
 Sof(H60B)=Sof(C70)=Sof(H70A)=Sof(H70B)=Sof(H70C)=FVAR(2)
 Sof(C31A)=Sof(H31C)=Sof(H31D)=Sof(C32A)=Sof(H32C)=Sof(H32D)=Sof(C43A)=
 Sof(H43D)=Sof(H43E)=Sof(H43F)=Sof(C44A)=Sof(H44D)=Sof(H44E)=Sof(H44F)=1-FVAR(3)
 Sof(C32)=Sof(H32A)=Sof(H32B)=Sof(C44)=Sof(H44A)=Sof(H44B)=Sof(H44C)=Sof(C31)=
 Sof(H31A)=Sof(H31B)=Sof(C43)=Sof(H43A)=Sof(H43B)=Sof(H43C)=FVAR(3)
 Sof(C22A)=Sof(H22C)=Sof(H22D)=Sof(C21A)=Sof(H21C)=Sof(H21D)=Sof(C38A)=
 Sof(H38D)=Sof(H38E)=Sof(H38F)=Sof(C37A)=Sof(H37D)=Sof(H37E)=Sof(H37F)=1-FVAR(4)
 Sof(C37)=Sof(H37A)=Sof(H37B)=Sof(H37C)=Sof(C22)=Sof(H22A)=Sof(H22B)=Sof(C38)=
 Sof(H38A)=Sof(H38B)=Sof(H38C)=Sof(C21)=Sof(H21A)=Sof(H21B)=FVAR(4)
 Sof(C49A)=Sof(H49C)=Sof(H49D)=Sof(C65A)=Sof(H65D)=Sof(H65E)=Sof(H65F)=
 Sof(C66A)=Sof(H66D)=Sof(H66E)=Sof(H66F)=Sof(C50A)=Sof(H50C)=Sof(H50D)=
 Sof(C68A)=Sof(H68D)=Sof(H68E)=Sof(H68F)=Sof(C67A)=Sof(H67D)=Sof(H67E)=
 Sof(H67F)=1-FVAR(5)
 Sof(C50)=Sof(H50A)=Sof(H50B)=Sof(C49)=Sof(H49A)=Sof(H49B)=Sof(C65)=Sof(H65A)=
 Sof(H65B)=Sof(H65C)=Sof(C66)=Sof(H66A)=Sof(H66B)=Sof(H66C)=Sof(C68)=Sof(H68A)=
 Sof(H68B)=Sof(H68C)=Sof(C67)=Sof(H67A)=Sof(H67B)=Sof(H67C)=FVAR(5)
6.a Secondary CH2 refined with riding coordinates:
 C4(H4A,H4B), C10(H10A,H10B), C75(H75A,H75B), C85(H85A,H85B), C77(H77A,H77B),
 C73(H73A,H73B), C81(H81B,H81A), C74(H74A,H74B), C76(H76A,H76B), C86(H86A,H86B),
  C78(H78A,H78B), C82(H82B,H82A), C87(H87A,H87B), C32(H32A,H32B), C50(H50A,
 H50B), C80(H80A,H80B), C79(H79A,H79B), C83(H83A,H83B), C88(H88A,H88B),
 C31(H31A,H31B), C49(H49A,H49B), C22(H22A,H22B), C84(H84A,H84B), C90(H90A,H90B),
  C21(H21A,H21B), C89(H89A,H89B), C89A(H89C,H89D), C90A(H90C,H90D), C59(H59A,
 H59B), C59(H59C,H59D), C60(H60A,H60B), C60A(H60C,H60D), C31A(H31C,H31D),
 C32A(H32C,H32D), C22A(H22C,H22D), C21A(H21C,H21D), C49A(H49C,H49D), C50A(H50C,
 H50D)
6.b Aromatic/amide H refined with riding coordinates:
 C28(H28), C35(H35), C18(H18), C25(H25), C7(H7), C63(H63), C46(H46), C56(H56),
 C53(H53)
6.c Idealised Me refined as rotating group:
 C14(H14A,H14B,H14C), C13(H13A,H13B,H13C), C16(H16A,H16B,H16C), C15(H15A,H15B,
 H15C), C39(H39A,H39B,H39C), C40(H40A,H40B,H40C), C42(H42A,H42B,H42C), C41(H41A,
 H41B,H41C), C44(H44A,H44B,H44C), C65(H65A,H65B,H65C), C72(H72A,H72B,H72C),
 C37(H37A,H37B,H37C), C66(H66A,H66B,H66C), C71(H71A,H71B,H71C), C43(H43A,H43B,
 H43C), C38(H38A,H38B,H38C), C68(H68A,H68B,H68C), C67(H67A,H67B,H67C), C69(H69A,
 H69B,H69C), C70(H70A,H70B,H70C), C70A(H70D,H70E,H70F), C69A(H69D,H69E,H69F),
 C43A(H43D,H43E,H43F), C44A(H44D,H44E,H44F), C38A(H38D,H38E,H38F), C37A(H37D,
 H37E,H37F), C65A(H65D,H65E,H65F), C66A(H66D,H66E,H66F), C68A(H68D,H68E,H68F),
 C67A(H67D,H67E,H67F)
;
_olex2_submission_special_instructions 'No special instructions were received'
_oxdiff_exptl_absorpt_empirical_details
;
Empirical correction (ABSPACK) includes:
- Absorption correction using spherical harmonics
- Frame scaling
;
_oxdiff_exptl_absorpt_empirical_full_max 1.308
_oxdiff_exptl_absorpt_empirical_full_min 0.835

loop_
_space_group_symop_operation_xyz
'x, y, z'
'-x, y, -z+1/2'
'x+1/2, y+1/2, z'
'-x+1/2, y+1/2, -z+1/2'
'-x, -y, -z'
'x, -y, z-1/2'
'-x+1/2, -y+1/2, -z'
'x+1/2, -y+1/2, z-1/2'

loop_
_atom_site_label
_atom_site_type_symbol
_atom_site_fract_x
_atom_site_fract_y
_atom_site_fract_z
_atom_site_U_iso_or_equiv
_atom_site_adp_type
_atom_site_occupancy
_atom_site_site_symmetry_order
_atom_site_calc_flag
_atom_site_refinement_flags_posn
_atom_site_refinement_flags_adp
_atom_site_refinement_flags_occupancy
_atom_site_disorder_assembly
_atom_site_disorder_group
K1 K 0.13303(3) 0.63721(3) 0.26502(2) 0.05230(18) Uani 1 1 d . . . . .
P1 P 0.28086(3) 0.48778(3) 0.37736(3) 0.0509(2) Uani 1 1 d D . . . .
O2 O 0.15574(10) 0.59899(11) 0.35711(10) 0.0700(6) Uani 1 1 d . . . . .
O5 O 0.08315(10) 0.52940(10) 0.27773(9) 0.0659(6) Uani 1 1 d . . . . .
O6 O 0.14895(10) 0.57657(11) 0.19245(9) 0.0688(6) Uani 1 1 d . . . . .
O1 O 0.13671(11) 0.76027(11) 0.27465(9) 0.0684(6) Uani 1 1 d . U . . .
O3 O 0.23744(10) 0.60533(12) 0.28408(10) 0.0704(6) Uani 1 1 d . . . . .
C26 C 0.27636(10) 0.40809(11) 0.24668(8) 0.0372(5) Uani 1 1 d . . . . .
C27 C 0.22865(10) 0.37395(11) 0.24234(9) 0.0377(5) Uani 1 1 d . . . . .
C36 C 0.24100(10) 0.35103(10) 0.29012(8) 0.0373(5) Uani 1 1 d . . . . .
C3 C 0.30190(10) 0.35992(10) 0.32614(8) 0.0364(5) Uani 1 1 d . . . . .
C17 C 0.31716(10) 0.40564(11) 0.29693(8) 0.0366(5) Uani 1 1 d . . . . .
C28 C 0.17793(11) 0.36260(11) 0.20214(9) 0.0416(5) Uani 1 1 d . . . . .
H28 H 0.169786 0.377799 0.169802 0.050 Uiso 1 1 calc R U . . .
C24 C 0.33574(11) 0.46942(11) 0.22512(9) 0.0413(5) Uani 1 1 d . . . . .
C35 C 0.20134(11) 0.32120(11) 0.29730(9) 0.0408(5) Uani 1 1 d . . . . .
H35 H 0.208941 0.308759 0.330223 0.049 Uiso 1 1 calc R U . . .
C1 C 0.31016(10) 0.41779(10) 0.40693(8) 0.0372(5) Uani 1 1 d . . . . .
C18 C 0.36551(10) 0.43654(12) 0.31125(9) 0.0413(5) Uani 1 1 d . . . . .
H18 H 0.392772 0.435426 0.345428 0.050 Uiso 1 1 calc R U . . .
C2 C 0.31773(10) 0.36680(10) 0.38204(8) 0.0362(5) Uani 1 1 d . . . . .
C19 C 0.37528(11) 0.46974(12) 0.27620(9) 0.0422(5) Uani 1 1 d . . . . .
C64 C 0.26809(12) 0.46738(12) 0.49209(9) 0.0437(5) Uani 1 1 d . . . . .
C5 C 0.34377(11) 0.26434(11) 0.37348(9) 0.0425(5) Uani 1 1 d . . . . .
C6 C 0.33932(10) 0.31273(11) 0.40700(9) 0.0391(5) Uani 1 1 d . . . . .
C25 C 0.28638(10) 0.43871(11) 0.21138(9) 0.0405(5) Uani 1 1 d . . . . .
H25 H 0.259171 0.438836 0.177166 0.049 Uiso 1 1 calc R U . . .
C12 C 0.32816(11) 0.40942(11) 0.45947(9) 0.0396(5) Uani 1 1 d . . . . .
C8 C 0.34946(12) 0.35489(11) 0.48382(9) 0.0436(5) Uani 1 1 d . . . . .
C34 C 0.14976(11) 0.30882(11) 0.25675(10) 0.0417(5) Uani 1 1 d . . . . .
C7 C 0.35522(12) 0.30578(11) 0.45801(9) 0.0448(6) Uani 1 1 d . . . . .
H7 H 0.369539 0.268684 0.474635 0.054 Uiso 1 1 calc R U . . .
C29 C 0.13806(11) 0.32881(12) 0.20835(9) 0.0434(5) Uani 1 1 d . . . . .
C23 C 0.34473(12) 0.49978(13) 0.18331(10) 0.0477(6) Uani 1 1 d D . . . .
C45 C 0.34687(11) 0.51835(12) 0.50009(9) 0.0447(6) Uani 1 1 d . . . . .
C4 C 0.33393(12) 0.30098(11) 0.32665(9) 0.0438(5) Uani 1 1 d . . . . .
H4A H 0.312208 0.277115 0.295872 0.053 Uiso 1 1 calc R U . . .
H4B H 0.369406 0.311464 0.327582 0.053 Uiso 1 1 calc R U . . .
C63 C 0.22354(12) 0.43085(12) 0.47954(9) 0.0467(6) Uani 1 1 d . . . . .
H63 H 0.223965 0.391326 0.467684 0.056 Uiso 1 1 calc R U . . .
C11 C 0.32506(11) 0.45448(12) 0.49643(9) 0.0438(5) Uani 1 1 d . . . . .
C55 C 0.26557(12) 0.52705(12) 0.50594(9) 0.0466(6) Uani 1 1 d . . . . .
C9 C 0.36365(13) 0.35561(13) 0.53905(10) 0.0508(6) Uani 1 1 d . . . . .
C62 C 0.17689(12) 0.45053(13) 0.48381(10) 0.0484(6) Uani 1 1 d . . . . .
N1 N 0.22422(12) 0.69066(12) 0.34839(11) 0.0618(6) Uani 1 1 d . U . . .
C54 C 0.31375(12) 0.55908(12) 0.50996(10) 0.0473(6) Uani 1 1 d . . . . .
C57 C 0.17702(12) 0.50892(13) 0.50219(10) 0.0488(6) Uani 1 1 d . . . . .
C46 C 0.39316(12) 0.53847(12) 0.49920(10) 0.0478(6) Uani 1 1 d . . . . .
H46 H 0.415381 0.510838 0.492522 0.057 Uiso 1 1 calc R U . . .
C47 C 0.40892(12) 0.59944(13) 0.50796(10) 0.0494(6) Uani 1 1 d . . . . .
C56 C 0.22086(12) 0.54669(13) 0.51159(10) 0.0492(6) Uani 1 1 d . . . . .
H56 H 0.220231 0.586859 0.522110 0.059 Uiso 1 1 calc R U . . .
C14 C 0.30170(14) 0.21419(12) 0.36208(11) 0.0542(7) Uani 1 1 d . . . . .
H14A H 0.305305 0.197395 0.393715 0.081 Uiso 1 1 calc R U . . .
H14B H 0.308138 0.182474 0.342687 0.081 Uiso 1 1 calc R U . . .
H14C H 0.264676 0.230505 0.342515 0.081 Uiso 1 1 calc R U . . .
C33 C 0.10845(12) 0.27329(13) 0.26784(11) 0.0507(6) Uani 1 1 d D . . . .
C52 C 0.37707(13) 0.63924(13) 0.52042(11) 0.0542(7) Uani 1 1 d . . . . .
C13 C 0.40110(13) 0.23618(13) 0.39645(11) 0.0532(7) Uani 1 1 d . . . . .
H13A H 0.428708 0.268020 0.405568 0.080 Uiso 1 1 calc R U . . .
H13B H 0.403885 0.209187 0.371856 0.080 Uiso 1 1 calc R U . . .
H13C H 0.407368 0.213313 0.426604 0.080 Uiso 1 1 calc R U . . .
C53 C 0.32981(13) 0.61852(13) 0.52067(11) 0.0547(7) Uani 1 1 d . . . . .
H53 H 0.307940 0.645558 0.528345 0.066 Uiso 1 1 calc R U . . .
C10 C 0.36232(13) 0.42352(13) 0.54841(9) 0.0520(6) Uani 1 1 d . . . . .
H10A H 0.399888 0.440333 0.563105 0.062 Uiso 1 1 calc R U . . .
H10B H 0.347199 0.430763 0.572227 0.062 Uiso 1 1 calc R U . . .
C30 C 0.08430(12) 0.31352(15) 0.16177(11) 0.0548(7) Uani 1 1 d D . . . .
C58 C 0.13042(13) 0.53225(16) 0.51208(12) 0.0593(7) Uani 1 1 d . U . . .
C20 C 0.42859(12) 0.50560(15) 0.29542(11) 0.0538(7) Uani 1 1 d D . . . .
C16 C 0.32196(16) 0.31954(15) 0.54883(12) 0.0631(8) Uani 1 1 d . . . . .
H16A H 0.331164 0.322473 0.584507 0.095 Uiso 1 1 calc R U . . .
H16B H 0.322953 0.277284 0.539984 0.095 Uiso 1 1 calc R U . . .
H16C H 0.285101 0.335796 0.528264 0.095 Uiso 1 1 calc R U . . .
N2 N 0.03629(13) 0.58613(14) 0.17690(14) 0.0766(8) Uani 1 1 d D U . . .
C48 C 0.45823(14) 0.62013(16) 0.50191(12) 0.0595(7) Uani 1 1 d D U . . .
C61 C 0.12825(14) 0.40745(14) 0.46840(12) 0.0576(7) Uani 1 1 d D U . . .
C15 C 0.42102(15) 0.32974(16) 0.57253(11) 0.0626(8) Uani 1 1 d . . . . .
H15A H 0.447863 0.349467 0.564432 0.094 Uiso 1 1 calc R U . . .
H15B H 0.420934 0.286402 0.566543 0.094 Uiso 1 1 calc R U . . .
H15C H 0.430822 0.336854 0.607974 0.094 Uiso 1 1 calc R U . . .
C75 C 0.14435(15) 0.53823(15) 0.36532(14) 0.0638(8) Uani 1 1 d . . . . .
H75A H 0.114041 0.537587 0.374501 0.077 Uiso 1 1 calc R U . . .
H75B H 0.177200 0.520286 0.393354 0.077 Uiso 1 1 calc R U . . .
C85 C 0.23136(16) 0.75276(15) 0.33494(15) 0.0670(8) Uani 1 1 d . U . . .
H85A H 0.243788 0.751284 0.308742 0.080 Uiso 1 1 calc R U . . .
H85B H 0.260502 0.772609 0.364944 0.080 Uiso 1 1 calc R U . . .
O4 O 0.03794(14) 0.70300(19) 0.22371(16) 0.1252(14) Uani 1 1 d D U . . .
C77 C 0.06688(17) 0.49552(15) 0.23250(15) 0.0687(9) Uani 1 1 d . . . . .
H77A H 0.054555 0.455009 0.236620 0.082 Uiso 1 1 calc R U . . .
H77B H 0.098523 0.490688 0.225475 0.082 Uiso 1 1 calc R U . . .
C39 C 0.3459(2) 0.45254(17) 0.14747(14) 0.0816(12) Uani 1 1 d . . . . .
H39A H 0.374693 0.423093 0.166202 0.122 Uiso 1 1 calc R U . . .
H39B H 0.353440 0.471777 0.121864 0.122 Uiso 1 1 calc R U . . .
H39C H 0.310296 0.432147 0.131111 0.122 Uiso 1 1 calc R U . . .
C73 C 0.20723(16) 0.68981(16) 0.38796(14) 0.0668(8) Uani 1 1 d . . . . .
H73A H 0.173854 0.714776 0.377130 0.080 Uiso 1 1 calc R U . . .
H73B H 0.236485 0.708392 0.418643 0.080 Uiso 1 1 calc R U . . .
C40 C 0.29947(19) 0.5438(2) 0.15346(18) 0.0865(13) Uani 1 1 d . . . . .
H40A H 0.264925 0.521884 0.134810 0.130 Uiso 1 1 calc R U . . .
H40B H 0.308496 0.565444 0.129761 0.130 Uiso 1 1 calc R U . . .
H40C H 0.295585 0.572480 0.176433 0.130 Uiso 1 1 calc R U . . .
C42 C 0.0898(2) 0.31188(19) 0.29903(18) 0.0850(13) Uani 1 1 d . . . . .
H42A H 0.070162 0.347189 0.279443 0.128 Uiso 1 1 calc R U . . .
H42B H 0.121904 0.324967 0.329768 0.128 Uiso 1 1 calc R U . . .
H42C H 0.065448 0.288365 0.307996 0.128 Uiso 1 1 calc R U . . .
C81 C 0.24570(16) 0.57918(18) 0.24648(14) 0.0712(9) Uani 1 1 d . . . . .
H81B H 0.278684 0.553265 0.261645 0.085 Uiso 1 1 calc R U . . .
H81A H 0.252257 0.610939 0.226709 0.085 Uiso 1 1 calc R U . . .
C51 C 0.39396(16) 0.70491(16) 0.53489(17) 0.0783(10) Uani 1 1 d D U . . .
C74 C 0.19539(17) 0.62728(17) 0.40102(14) 0.0709(9) Uani 1 1 d . . . . .
H74A H 0.229522 0.603162 0.415689 0.085 Uiso 1 1 calc R U . . .
H74B H 0.181668 0.630199 0.426252 0.085 Uiso 1 1 calc R U . . .
C76 C 0.12881(16) 0.50296(16) 0.31880(15) 0.0698(9) Uani 1 1 d . . . . .
H76A H 0.160237 0.501165 0.311203 0.084 Uiso 1 1 calc R U . . .
H76B H 0.119563 0.461330 0.323875 0.084 Uiso 1 1 calc R U . . .
C86 C 0.18034(18) 0.78990(15) 0.31598(15) 0.0712(8) Uani 1 1 d . U . . .
H86A H 0.170128 0.796133 0.343313 0.085 Uiso 1 1 calc R U . . .
H86B H 0.186987 0.829766 0.305105 0.085 Uiso 1 1 calc R U . . .
C78 C 0.02141(16) 0.52710(18) 0.18960(16) 0.0729(9) Uani 1 1 d . . . . .
H78A H 0.008091 0.500933 0.159518 0.088 Uiso 1 1 calc R U . . .
H78B H -0.009314 0.532841 0.197792 0.088 Uiso 1 1 calc R U . . .
C82 C 0.19750(16) 0.54243(18) 0.21244(15) 0.0705(9) Uani 1 1 d . . . . .
H82B H 0.203617 0.526433 0.184582 0.085 Uiso 1 1 calc R U . . .
H82A H 0.193603 0.507850 0.231372 0.085 Uiso 1 1 calc R U . . .
C87 C 0.08769(19) 0.7923(2) 0.25658(16) 0.0826(10) Uani 1 1 d . U . . .
H87A H 0.093594 0.833997 0.248427 0.099 Uiso 1 1 calc R U . . .
H87B H 0.075395 0.794225 0.282853 0.099 Uiso 1 1 calc R U . . .
C32 C 0.0614(2) 0.2477(3) 0.2195(2) 0.0539(14) Uani 0.690(12) 1 d D . P A 1
H32A H 0.074812 0.212218 0.208367 0.065 Uiso 0.690(12) 1 calc R U P A 1
H32B H 0.031362 0.234254 0.226606 0.065 Uiso 0.690(12) 1 calc R U P A 1
C41 C 0.13542(19) 0.21669(19) 0.2982(2) 0.0953(15) Uani 1 1 d . . . . .
H41A H 0.162573 0.228107 0.332267 0.143 Uiso 1 1 calc R U . . .
H41B H 0.153599 0.194594 0.281748 0.143 Uiso 1 1 calc R U . . .
H41C H 0.107355 0.191085 0.300023 0.143 Uiso 1 1 calc R U . . .
C44 C 0.0602(4) 0.3699(5) 0.1293(4) 0.073(3) Uani 0.690(12) 1 d D . P A 1
H44A H 0.054442 0.401176 0.149460 0.109 Uiso 0.690(12) 1 calc R U P A 1
H44B H 0.025094 0.359858 0.100394 0.109 Uiso 0.690(12) 1 calc R U P A 1
H44C H 0.085744 0.384752 0.117340 0.109 Uiso 0.690(12) 1 calc R U P A 1
C50 C 0.4520(2) 0.7175(2) 0.5436(2) 0.0634(13) Uani 0.792(13) 1 d D U P B 5
H50A H 0.458010 0.761505 0.544355 0.076 Uiso 0.792(13) 1 calc R U P B 5
H50B H 0.478643 0.700651 0.576407 0.076 Uiso 0.792(13) 1 calc R U P B 5
C80 C 0.28359(15) 0.63797(19) 0.31835(17) 0.0777(11) Uani 1 1 d . . . . .
H80A H 0.288253 0.674687 0.302026 0.093 Uiso 1 1 calc R U . . .
H80B H 0.317079 0.613119 0.329536 0.093 Uiso 1 1 calc R U . . .
C79 C 0.27480(15) 0.65464(18) 0.36254(16) 0.0743(10) Uani 1 1 d . . . . .
H79A H 0.272579 0.617446 0.379683 0.089 Uiso 1 1 calc R U . . .
H79B H 0.306823 0.677973 0.386715 0.089 Uiso 1 1 calc R U . . .
C83 C 0.10494(17) 0.5481(2) 0.15137(14) 0.0797(11) Uani 1 1 d . . . . .
H83A H 0.101350 0.506241 0.160663 0.096 Uiso 1 1 calc R U . . .
H83B H 0.112843 0.546772 0.122303 0.096 Uiso 1 1 calc R U . . .
C88 C 0.0454(2) 0.7633(3) 0.21141(17) 0.1004(13) Uani 1 1 d . U . . .
H88A H 0.010446 0.785756 0.199116 0.120 Uiso 1 1 calc R U . . .
H88B H 0.056683 0.763019 0.184456 0.120 Uiso 1 1 calc R U . . .
C31 C 0.03978(18) 0.2936(3) 0.17805(19) 0.0522(13) Uani 0.690(12) 1 d D . P A 1
H31A H 0.027145 0.329346 0.189511 0.063 Uiso 0.690(12) 1 calc R U P A 1
H31B H 0.007784 0.276599 0.148550 0.063 Uiso 0.690(12) 1 calc R U P A 1
C49 C 0.4609(3) 0.6895(2) 0.5018(2) 0.0648(14) Uani 0.792(13) 1 d D U P B 5
H49A H 0.497185 0.702037 0.505589 0.078 Uiso 0.792(13) 1 calc R U P B 5
H49B H 0.432597 0.704721 0.468992 0.078 Uiso 0.792(13) 1 calc R U P B 5
C65 C 0.5121(3) 0.5966(3) 0.5449(3) 0.0749(16) Uani 0.792(13) 1 d D U P B 5
H65A H 0.516155 0.612098 0.577043 0.112 Uiso 0.792(13) 1 calc R U P B 5
H65B H 0.543020 0.610194 0.539669 0.112 Uiso 0.792(13) 1 calc R U P B 5
H65C H 0.511355 0.552562 0.545245 0.112 Uiso 0.792(13) 1 calc R U P B 5
C72 C 0.1003(2) 0.5831(2) 0.4754(2) 0.0942(13) Uani 1 1 d . U . . .
H72A H 0.126212 0.615492 0.479503 0.141 Uiso 1 1 calc R U . . .
H72B H 0.071079 0.598573 0.482320 0.141 Uiso 1 1 calc R U . . .
H72C H 0.084342 0.567782 0.440851 0.141 Uiso 1 1 calc R U . . .
C37 C 0.4776(4) 0.4639(5) 0.3128(4) 0.061(2) Uani 0.481(12) 1 d D . P C 1
H37A H 0.476772 0.435057 0.337217 0.092 Uiso 0.481(12) 1 calc R U P C 1
H37B H 0.511514 0.487521 0.328715 0.092 Uiso 0.481(12) 1 calc R U P C 1
H37C H 0.476337 0.442120 0.283854 0.092 Uiso 0.481(12) 1 calc R U P C 1
C22 C 0.4052(3) 0.5200(5) 0.2051(3) 0.053(2) Uani 0.481(12) 1 d D . P C 1
H22A H 0.428562 0.484495 0.209008 0.063 Uiso 0.481(12) 1 calc R U P C 1
H22B H 0.409061 0.548089 0.181320 0.063 Uiso 0.481(12) 1 calc R U P C 1
C84 C 0.05252(18) 0.5807(2) 0.13677(16) 0.0866(12) Uani 1 1 d . . . . .
H84A H 0.055763 0.621513 0.125288 0.104 Uiso 1 1 calc R U . . .
H84B H 0.022991 0.559496 0.107911 0.104 Uiso 1 1 calc R U . . .
C66 C 0.4509(5) 0.5992(4) 0.4501(3) 0.081(2) Uani 0.792(13) 1 d D U P B 5
H66A H 0.451096 0.555183 0.449015 0.121 Uiso 0.792(13) 1 calc R U P B 5
H66B H 0.481002 0.614955 0.444542 0.121 Uiso 0.792(13) 1 calc R U P B 5
H66C H 0.415881 0.614264 0.423671 0.121 Uiso 0.792(13) 1 calc R U P B 5
C71 C 0.15367(19) 0.5564(3) 0.56593(17) 0.120(2) Uani 1 1 d . U . . .
H71A H 0.171644 0.523647 0.589821 0.181 Uiso 1 1 calc R U . . .
H71B H 0.123792 0.572842 0.571461 0.181 Uiso 1 1 calc R U . . .
H71C H 0.180449 0.588150 0.570953 0.181 Uiso 1 1 calc R U . . .
C43 C 0.0927(4) 0.2623(5) 0.1323(4) 0.087(3) Uani 0.690(12) 1 d D . P A 1
H43A H 0.120013 0.274146 0.121498 0.131 Uiso 0.690(12) 1 calc R U P A 1
H43B H 0.057897 0.253169 0.102681 0.131 Uiso 0.690(12) 1 calc R U P A 1
H43C H 0.105650 0.226519 0.153742 0.131 Uiso 0.690(12) 1 calc R U P A 1
C38 C 0.4373(4) 0.5421(5) 0.3433(3) 0.062(2) Uani 0.481(12) 1 d D . P C 1
H38A H 0.404197 0.565492 0.335889 0.094 Uiso 0.481(12) 1 calc R U P C 1
H38B H 0.468532 0.569421 0.352913 0.094 Uiso 0.481(12) 1 calc R U P C 1
H38C H 0.444599 0.514254 0.371041 0.094 Uiso 0.481(12) 1 calc R U P C 1
C90 C -0.0056(3) 0.6317(3) 0.1546(3) 0.0661(17) Uani 0.542(9) 1 d D U P D 1
H90A H -0.040537 0.613335 0.130012 0.079 Uiso 0.542(9) 1 calc R U P D 1
H90B H 0.005662 0.661983 0.136864 0.079 Uiso 0.542(9) 1 calc R U P D 1
C21 C 0.4245(4) 0.5505(4) 0.2554(3) 0.056(2) Uani 0.481(12) 1 d D . P C 1
H21A H 0.398474 0.582847 0.252568 0.068 Uiso 0.481(12) 1 calc R U P C 1
H21B H 0.460834 0.568988 0.265540 0.068 Uiso 0.481(12) 1 calc R U P C 1
C68 C 0.3538(3) 0.7468(4) 0.4926(5) 0.143(5) Uani 0.792(13) 1 d D U P B 5
H68A H 0.363492 0.788839 0.502590 0.214 Uiso 0.792(13) 1 calc R U P B 5
H68B H 0.316245 0.739247 0.487087 0.214 Uiso 0.792(13) 1 calc R U P B 5
H68C H 0.356123 0.738839 0.461509 0.214 Uiso 0.792(13) 1 calc R U P B 5
C67 C 0.3918(4) 0.7213(5) 0.5848(4) 0.131(4) Uani 0.792(13) 1 d D U P B 5
H67A H 0.408555 0.688851 0.609342 0.197 Uiso 0.792(13) 1 calc R U P B 5
H67B H 0.353501 0.726436 0.577821 0.197 Uiso 0.792(13) 1 calc R U P B 5
H67C H 0.411920 0.758783 0.598444 0.197 Uiso 0.792(13) 1 calc R U P B 5
C89 C -0.0126(3) 0.6612(4) 0.1971(3) 0.0751(18) Uani 0.542(9) 1 d D U P D 1
H89A H -0.013292 0.630574 0.220787 0.090 Uiso 0.542(9) 1 calc R U P D 1
H89B H -0.047007 0.684746 0.183733 0.090 Uiso 0.542(9) 1 calc R U P D 1
C89A C -0.0022(3) 0.6919(4) 0.1705(3) 0.0770(19) Uani 0.458(9) 1 d D U P D 2
H89C H 0.013277 0.700975 0.147263 0.092 Uiso 0.458(9) 1 calc R U P D 2
H89D H -0.036484 0.715060 0.160419 0.092 Uiso 0.458(9) 1 calc R U P D 2
C90A C -0.0111(4) 0.6239(4) 0.1737(4) 0.0691(19) Uani 0.458(9) 1 d D U P D 2
H90C H -0.016358 0.615932 0.203691 0.083 Uiso 0.458(9) 1 calc R U P D 2
H90D H -0.044963 0.611559 0.143640 0.083 Uiso 0.458(9) 1 calc R U P D 2
C59 C 0.09011(18) 0.48365(19) 0.5065(2) 0.0844(11) Uani 1 1 d D U . . .
H59A H 0.104987 0.460060 0.538041 0.101 Uiso 0.775(9) 1 calc R U P E 3
H59B H 0.055699 0.502792 0.502192 0.101 Uiso 0.775(9) 1 calc R U P E 3
H59C H 0.054089 0.497700 0.480101 0.101 Uiso 0.225(9) 1 calc R U P E 4
H59D H 0.087467 0.483241 0.538330 0.101 Uiso 0.225(9) 1 calc R U P E 4
C69 C 0.1118(4) 0.3801(4) 0.4176(2) 0.075(2) Uani 0.775(9) 1 d D U P E 3
H69A H 0.079133 0.355062 0.408113 0.112 Uiso 0.775(9) 1 calc R U P E 3
H69B H 0.141874 0.355246 0.418950 0.112 Uiso 0.775(9) 1 calc R U P E 3
H69C H 0.103607 0.412131 0.392716 0.112 Uiso 0.775(9) 1 calc R U P E 3
C60 C 0.07717(19) 0.4430(2) 0.4653(2) 0.0658(12) Uani 0.775(9) 1 d D U P E 3
H60A H 0.060425 0.466063 0.433473 0.079 Uiso 0.775(9) 1 calc R U P E 3
H60B H 0.049563 0.413726 0.464383 0.079 Uiso 0.775(9) 1 calc R U P E 3
C70 C 0.1435(3) 0.3589(3) 0.5080(3) 0.0839(17) Uani 0.775(9) 1 d D U P E 3
H70A H 0.151877 0.377271 0.540455 0.126 Uiso 0.775(9) 1 calc R U P E 3
H70B H 0.175686 0.336984 0.510712 0.126 Uiso 0.775(9) 1 calc R U P E 3
H70C H 0.112675 0.330918 0.498332 0.126 Uiso 0.775(9) 1 calc R U P E 3
C60A C 0.0950(7) 0.4189(6) 0.4944(7) 0.066(3) Uani 0.225(9) 1 d D U P E 4
H60C H 0.110843 0.395813 0.526225 0.079 Uiso 0.225(9) 1 calc R U P E 4
H60D H 0.057582 0.403092 0.473209 0.079 Uiso 0.225(9) 1 calc R U P E 4
C70A C 0.1519(8) 0.3415(7) 0.4858(10) 0.081(5) Uani 0.225(9) 1 d D U P E 4
H70D H 0.128006 0.319462 0.496281 0.121 Uiso 0.225(9) 1 calc R U P E 4
H70E H 0.188899 0.344080 0.514047 0.121 Uiso 0.225(9) 1 calc R U P E 4
H70F H 0.153320 0.320368 0.457688 0.121 Uiso 0.225(9) 1 calc R U P E 4
C69A C 0.1006(13) 0.4000(15) 0.4122(6) 0.068(6) Uani 0.225(9) 1 d D U P E 4
H69D H 0.069703 0.372083 0.402078 0.102 Uiso 0.225(9) 1 calc R U P E 4
H69E H 0.126956 0.383851 0.401664 0.102 Uiso 0.225(9) 1 calc R U P E 4
H69F H 0.087184 0.439066 0.396078 0.102 Uiso 0.225(9) 1 calc R U P E 4
C31A C 0.0563(7) 0.2633(8) 0.1732(5) 0.078(5) Uani 0.310(12) 1 d D . P A 2
H31C H 0.076612 0.225417 0.176697 0.094 Uiso 0.310(12) 1 calc R U P A 2
H31D H 0.018739 0.258424 0.145302 0.094 Uiso 0.310(12) 1 calc R U P A 2
C32A C 0.0536(5) 0.2763(10) 0.2212(5) 0.076(5) Uani 0.310(12) 1 d D . P A 2
H32C H 0.028372 0.247043 0.224645 0.091 Uiso 0.310(12) 1 calc R U P A 2
H32D H 0.037871 0.316916 0.218850 0.091 Uiso 0.310(12) 1 calc R U P A 2
C43A C 0.1020(6) 0.2864(8) 0.1222(6) 0.070(4) Uani 0.310(12) 1 d D . P A 2
H43D H 0.127804 0.313926 0.118507 0.105 Uiso 0.310(12) 1 calc R U P A 2
H43E H 0.069476 0.281419 0.089598 0.105 Uiso 0.310(12) 1 calc R U P A 2
H43F H 0.119659 0.247311 0.134169 0.105 Uiso 0.310(12) 1 calc R U P A 2
C44A C 0.0505(11) 0.3692(8) 0.1352(11) 0.093(10) Uani 0.310(12) 1 d D . P A 2
H44D H 0.035272 0.387166 0.155980 0.139 Uiso 0.310(12) 1 calc R U P A 2
H44E H 0.020467 0.357523 0.102539 0.139 Uiso 0.310(12) 1 calc R U P A 2
H44F H 0.074032 0.398591 0.130091 0.139 Uiso 0.310(12) 1 calc R U P A 2
C22A C 0.3915(4) 0.5463(4) 0.2063(3) 0.063(2) Uani 0.519(12) 1 d D . P C 2
H22C H 0.402100 0.559023 0.180291 0.076 Uiso 0.519(12) 1 calc R U P C 2
H22D H 0.378133 0.582198 0.216835 0.076 Uiso 0.519(12) 1 calc R U P C 2
C21A C 0.4412(3) 0.5217(5) 0.2509(3) 0.062(2) Uani 0.519(12) 1 d D . P C 2
H21C H 0.471015 0.551837 0.262511 0.075 Uiso 0.519(12) 1 calc R U P C 2
H21D H 0.454084 0.485148 0.240654 0.075 Uiso 0.519(12) 1 calc R U P C 2
C38A C 0.4229(5) 0.5630(5) 0.3211(5) 0.081(3) Uani 0.519(12) 1 d D . P C 2
H38D H 0.395067 0.589259 0.295875 0.121 Uiso 0.519(12) 1 calc R U P C 2
H38E H 0.458130 0.584138 0.336873 0.121 Uiso 0.519(12) 1 calc R U P C 2
H38F H 0.411707 0.552404 0.346768 0.121 Uiso 0.519(12) 1 calc R U P C 2
C37A C 0.4774(4) 0.4665(7) 0.3309(5) 0.090(4) Uani 0.519(12) 1 d D . P C 2
H37D H 0.476550 0.461565 0.363008 0.136 Uiso 0.519(12) 1 calc R U P C 2
H37E H 0.511767 0.486123 0.336659 0.136 Uiso 0.519(12) 1 calc R U P C 2
H37F H 0.474973 0.427007 0.315484 0.136 Uiso 0.519(12) 1 calc R U P C 2
H1 H 0.2631(15) 0.4724(17) 0.3343(8) 0.078(11) Uiso 1 1 d D . . . .
C49A C 0.4785(12) 0.6829(9) 0.5199(12) 0.085(6) Uani 0.208(13) 1 d D U P B 6
H49C H 0.507479 0.681246 0.555282 0.102 Uiso 0.208(13) 1 calc R U P B 6
H49D H 0.494812 0.699954 0.499332 0.102 Uiso 0.208(13) 1 calc R U P B 6
C65A C 0.5046(10) 0.5728(13) 0.5261(16) 0.103(10) Uani 0.208(13) 1 d D U P B 6
H65D H 0.523452 0.578371 0.562684 0.154 Uiso 0.208(13) 1 calc R U P B 6
H65E H 0.530819 0.577681 0.512702 0.154 Uiso 0.208(13) 1 calc R U P B 6
H65F H 0.488721 0.532289 0.518240 0.154 Uiso 0.208(13) 1 calc R U P B 6
C66A C 0.441(2) 0.6217(18) 0.4447(7) 0.097(11) Uani 0.208(13) 1 d D U P B 6
H66D H 0.430884 0.581076 0.430699 0.145 Uiso 0.208(13) 1 calc R U P B 6
H66E H 0.471534 0.636436 0.439490 0.145 Uiso 0.208(13) 1 calc R U P B 6
H66F H 0.409343 0.648556 0.427712 0.145 Uiso 0.208(13) 1 calc R U P B 6
C50A C 0.4363(11) 0.7203(12) 0.5167(13) 0.091(5) Uani 0.208(13) 1 d D U P B 6
H50C H 0.414887 0.730848 0.480664 0.110 Uiso 0.208(13) 1 calc R U P B 6
H50D H 0.454217 0.757951 0.534258 0.110 Uiso 0.208(13) 1 calc R U P B 6
C68A C 0.3431(10) 0.7449(13) 0.5111(9) 0.078(6) Uani 0.208(13) 1 d D U P B 6
H68D H 0.351131 0.783883 0.528319 0.118 Uiso 0.208(13) 1 calc R U P B 6
H68E H 0.312783 0.725542 0.514174 0.118 Uiso 0.208(13) 1 calc R U P B 6
H68F H 0.332770 0.751091 0.475395 0.118 Uiso 0.208(13) 1 calc R U P B 6
C67A C 0.4100(17) 0.7026(13) 0.5934(6) 0.111(9) Uani 0.208(13) 1 d D U P B 6
H67D H 0.445735 0.683115 0.611967 0.166 Uiso 0.208(13) 1 calc R U P B 6
H67E H 0.382129 0.679761 0.598021 0.166 Uiso 0.208(13) 1 calc R U P B 6
H67F H 0.411798 0.743666 0.606031 0.166 Uiso 0.208(13) 1 calc R U P B 6

loop_
_atom_site_aniso_label
_atom_site_aniso_U_11
_atom_site_aniso_U_22
_atom_site_aniso_U_33
_atom_site_aniso_U_23
_atom_site_aniso_U_13
_atom_site_aniso_U_12
K1 0.0546(4) 0.0499(3) 0.0596(4) 0.0044(2) 0.0325(3) -0.0013(2)
P1 0.0661(5) 0.0423(4) 0.0480(4) 0.0097(3) 0.0296(3) 0.0130(3)
O2 0.0714(15) 0.0633(13) 0.0716(14) 0.0142(11) 0.0296(12) -0.0067(11)
O5 0.0740(15) 0.0589(13) 0.0750(15) 0.0010(11) 0.0431(12) -0.0018(11)
O6 0.0736(15) 0.0699(14) 0.0632(13) 0.0011(11) 0.0317(12) -0.0017(12)
O1 0.0901(16) 0.0580(13) 0.0705(13) 0.0077(10) 0.0484(12) 0.0136(11)
O3 0.0654(14) 0.0748(15) 0.0760(15) -0.0076(12) 0.0369(12) 0.0035(11)
C26 0.0415(12) 0.0421(12) 0.0321(10) 0.0004(9) 0.0205(9) 0.0003(9)
C27 0.0435(12) 0.0401(11) 0.0347(11) -0.0011(9) 0.0225(10) -0.0006(9)
C36 0.0448(13) 0.0380(11) 0.0343(11) -0.0015(9) 0.0225(10) -0.0006(9)
C3 0.0426(12) 0.0391(11) 0.0323(10) 0.0003(8) 0.0215(9) 0.0011(9)
C17 0.0420(12) 0.0424(12) 0.0311(10) -0.0001(9) 0.0218(9) 0.0006(9)
C28 0.0451(13) 0.0479(13) 0.0353(11) -0.0023(9) 0.0215(10) -0.0021(10)
C24 0.0497(13) 0.0443(12) 0.0387(11) 0.0025(9) 0.0278(11) -0.0011(10)
C35 0.0494(13) 0.0418(12) 0.0398(11) -0.0016(9) 0.0279(11) -0.0019(10)
C1 0.0445(12) 0.0368(11) 0.0347(11) 0.0021(9) 0.0220(9) 0.0024(9)
C18 0.0430(12) 0.0516(14) 0.0336(11) -0.0006(9) 0.0213(10) -0.0019(10)
C2 0.0431(12) 0.0378(11) 0.0331(10) 0.0014(8) 0.0221(9) 0.0012(9)
C19 0.0451(13) 0.0478(13) 0.0395(12) -0.0016(10) 0.0245(10) -0.0041(10)
C64 0.0585(15) 0.0444(13) 0.0347(11) -0.0008(9) 0.0270(11) 0.0025(11)
C5 0.0552(14) 0.0380(12) 0.0387(11) -0.0002(9) 0.0255(11) 0.0046(10)
C6 0.0489(13) 0.0374(11) 0.0364(11) -0.0002(9) 0.0242(10) 0.0015(10)
C25 0.0458(13) 0.0477(13) 0.0309(10) 0.0029(9) 0.0202(10) -0.0001(10)
C12 0.0519(14) 0.0380(12) 0.0350(11) 0.0000(9) 0.0253(10) 0.0025(10)
C8 0.0584(15) 0.0436(13) 0.0345(11) 0.0053(9) 0.0261(11) 0.0080(11)
C34 0.0481(13) 0.0405(12) 0.0467(13) -0.0070(10) 0.0305(11) -0.0050(10)
C7 0.0635(16) 0.0375(12) 0.0378(12) 0.0049(9) 0.0272(11) 0.0082(11)
C29 0.0453(13) 0.0457(13) 0.0429(12) -0.0087(10) 0.0235(11) -0.0038(10)
C23 0.0563(15) 0.0539(15) 0.0423(13) 0.0064(11) 0.0305(12) -0.0044(12)
C45 0.0548(15) 0.0454(13) 0.0352(11) -0.0048(9) 0.0220(11) 0.0034(11)
C4 0.0553(15) 0.0457(13) 0.0379(12) 0.0000(10) 0.0279(11) 0.0077(11)
C63 0.0655(16) 0.0428(13) 0.0396(12) 0.0000(10) 0.0309(12) 0.0013(11)
C11 0.0570(15) 0.0446(13) 0.0348(11) -0.0006(10) 0.0254(11) 0.0058(11)
C55 0.0576(15) 0.0479(14) 0.0382(12) -0.0060(10) 0.0254(11) 0.0024(11)
C9 0.0717(18) 0.0509(14) 0.0356(12) 0.0058(10) 0.0298(12) 0.0120(13)
C62 0.0620(16) 0.0512(14) 0.0392(12) 0.0000(10) 0.0295(12) -0.0032(12)
N1 0.0661(16) 0.0498(13) 0.0791(18) -0.0020(12) 0.0416(14) -0.0003(11)
C54 0.0554(15) 0.0488(14) 0.0402(12) -0.0086(10) 0.0241(11) 0.0028(11)
C57 0.0575(16) 0.0558(15) 0.0391(12) -0.0029(11) 0.0274(12) 0.0050(12)
C46 0.0562(15) 0.0499(14) 0.0400(12) -0.0031(10) 0.0243(11) 0.0046(12)
C47 0.0519(15) 0.0547(15) 0.0383(12) -0.0034(11) 0.0179(11) -0.0006(12)
C56 0.0572(16) 0.0501(14) 0.0439(13) -0.0097(11) 0.0264(12) 0.0033(12)
C14 0.0712(19) 0.0401(13) 0.0529(15) -0.0038(11) 0.0300(14) -0.0027(12)
C33 0.0539(15) 0.0511(15) 0.0584(15) -0.0067(12) 0.0355(13) -0.0113(12)
C52 0.0561(16) 0.0482(15) 0.0517(15) -0.0110(12) 0.0192(13) -0.0025(12)
C13 0.0652(18) 0.0486(14) 0.0514(14) 0.0025(11) 0.0315(13) 0.0146(13)
C53 0.0568(16) 0.0490(15) 0.0573(16) -0.0153(12) 0.0254(13) 0.0010(12)
C10 0.0712(18) 0.0551(15) 0.0330(12) 0.0011(10) 0.0269(12) 0.0110(13)
C30 0.0477(15) 0.0698(18) 0.0464(14) -0.0126(13) 0.0212(12) -0.0114(13)
C58 0.0560(16) 0.0752(19) 0.0539(15) -0.0129(13) 0.0315(13) 0.0016(13)
C20 0.0510(15) 0.0699(18) 0.0464(14) -0.0051(13) 0.0275(12) -0.0170(13)
C16 0.093(2) 0.0609(17) 0.0512(15) 0.0138(13) 0.0464(17) 0.0114(16)
N2 0.0633(17) 0.0661(17) 0.090(2) 0.0062(15) 0.0265(15) -0.0061(13)
C48 0.0639(17) 0.0653(17) 0.0509(15) -0.0037(13) 0.0279(13) -0.0077(14)
C61 0.0740(19) 0.0552(16) 0.0580(15) -0.0010(12) 0.0428(15) -0.0093(13)
C15 0.080(2) 0.0686(19) 0.0390(13) 0.0097(13) 0.0271(14) 0.0197(16)
C75 0.070(2) 0.0563(17) 0.074(2) 0.0158(15) 0.0403(17) 0.0005(15)
C85 0.080(2) 0.0506(16) 0.081(2) -0.0055(15) 0.0465(18) -0.0078(14)
O4 0.0759(19) 0.120(2) 0.132(3) -0.053(2) 0.0071(18) 0.0283(17)
C77 0.091(3) 0.0501(16) 0.085(2) -0.0058(16) 0.057(2) -0.0125(16)
C39 0.149(4) 0.065(2) 0.066(2) 0.0067(16) 0.080(2) 0.001(2)
C73 0.074(2) 0.067(2) 0.0657(19) -0.0012(15) 0.0370(17) 0.0030(16)
C40 0.100(3) 0.091(3) 0.101(3) 0.054(2) 0.074(3) 0.033(2)
C42 0.110(3) 0.083(2) 0.111(3) -0.035(2) 0.093(3) -0.036(2)
C81 0.074(2) 0.073(2) 0.067(2) -0.0037(16) 0.0326(17) 0.0126(17)
C51 0.065(2) 0.0557(18) 0.104(3) -0.0284(18) 0.0304(19) -0.0104(15)
C74 0.075(2) 0.070(2) 0.067(2) 0.0077(16) 0.0326(18) -0.0017(17)
C76 0.076(2) 0.0601(19) 0.085(2) 0.0163(17) 0.047(2) 0.0067(16)
C86 0.102(2) 0.0459(16) 0.081(2) 0.0025(14) 0.0552(18) 0.0002(15)
C78 0.072(2) 0.075(2) 0.081(2) -0.0150(18) 0.0431(19) -0.0206(18)
C82 0.074(2) 0.073(2) 0.079(2) -0.0069(18) 0.0488(19) 0.0003(17)
C87 0.101(2) 0.087(2) 0.080(2) 0.0198(18) 0.0586(19) 0.0342(19)
C32 0.053(3) 0.051(3) 0.066(3) -0.014(2) 0.035(2) -0.015(2)
C41 0.086(3) 0.065(2) 0.148(4) 0.029(3) 0.066(3) -0.013(2)
C44 0.034(3) 0.107(6) 0.062(3) 0.022(4) 0.008(3) -0.003(3)
C50 0.058(2) 0.060(2) 0.065(3) -0.017(2) 0.022(2) -0.013(2)
C80 0.0559(19) 0.082(2) 0.097(3) -0.021(2) 0.0366(19) -0.0055(17)
C79 0.0597(19) 0.069(2) 0.091(3) -0.0163(19) 0.0319(18) 0.0017(16)
C83 0.082(3) 0.102(3) 0.0607(19) -0.0115(19) 0.0371(19) -0.025(2)
C88 0.090(3) 0.139(3) 0.071(2) 0.001(2) 0.0360(19) 0.053(2)
C31 0.043(2) 0.060(3) 0.056(3) -0.010(2) 0.0245(19) -0.010(2)
C49 0.071(4) 0.067(2) 0.047(3) -0.0055(18) 0.019(2) -0.017(2)
C65 0.053(3) 0.077(4) 0.087(3) 0.009(3) 0.027(2) 0.000(3)
C72 0.094(3) 0.074(2) 0.138(4) 0.015(2) 0.073(3) 0.026(2)
C37 0.049(4) 0.085(5) 0.067(6) 0.004(5) 0.042(4) -0.013(3)
C22 0.054(4) 0.068(5) 0.049(3) 0.001(4) 0.034(3) -0.012(4)
C84 0.080(3) 0.092(3) 0.071(2) 0.013(2) 0.020(2) -0.025(2)
C66 0.108(5) 0.085(5) 0.078(3) -0.022(3) 0.067(4) -0.030(4)
C71 0.071(2) 0.226(6) 0.076(2) -0.062(3) 0.044(2) -0.002(3)
C43 0.063(4) 0.118(7) 0.092(5) -0.067(5) 0.044(4) -0.034(4)
C38 0.064(5) 0.069(5) 0.053(4) -0.013(4) 0.026(4) -0.022(4)
C90 0.065(3) 0.071(4) 0.056(4) 0.010(3) 0.022(3) -0.001(2)
C21 0.056(4) 0.061(4) 0.058(4) -0.001(3) 0.032(3) -0.016(3)
C68 0.066(4) 0.043(3) 0.246(10) 0.005(6) 0.010(5) -0.008(3)
C67 0.112(6) 0.119(7) 0.206(8) -0.115(6) 0.111(6) -0.055(5)
C89 0.057(3) 0.106(4) 0.060(3) 0.015(3) 0.025(3) 0.022(3)
C89A 0.073(4) 0.099(4) 0.074(3) 0.028(3) 0.046(3) 0.022(3)
C90A 0.065(4) 0.092(4) 0.049(4) 0.001(3) 0.025(3) -0.001(3)
C59 0.082(2) 0.077(2) 0.121(3) -0.011(2) 0.069(2) -0.0032(18)
C69 0.075(5) 0.081(5) 0.080(3) -0.032(3) 0.046(3) -0.023(3)
C60 0.066(2) 0.066(2) 0.079(3) 0.000(2) 0.044(2) -0.0061(18)
C70 0.103(4) 0.067(3) 0.106(4) 0.027(3) 0.069(4) 0.003(3)
C60A 0.080(7) 0.072(4) 0.066(6) 0.001(5) 0.051(5) -0.009(5)
C70A 0.094(11) 0.061(6) 0.117(12) 0.018(8) 0.074(9) -0.007(6)
C69A 0.068(12) 0.090(16) 0.060(4) -0.013(6) 0.042(5) -0.030(10)
C31A 0.063(8) 0.088(10) 0.074(8) -0.029(7) 0.023(6) -0.035(8)
C32A 0.074(9) 0.085(12) 0.094(10) -0.025(9) 0.060(8) -0.022(8)
C43A 0.049(8) 0.072(9) 0.069(8) -0.041(7) 0.009(6) -0.020(6)
C44A 0.056(11) 0.088(12) 0.131(19) -0.042(12) 0.041(10) -0.030(8)
C22A 0.079(5) 0.065(5) 0.065(4) 0.006(4) 0.049(4) -0.013(4)
C21A 0.062(4) 0.075(5) 0.062(4) 0.001(3) 0.039(3) -0.018(4)
C38A 0.086(7) 0.084(7) 0.090(7) -0.038(5) 0.056(6) -0.040(5)
C37A 0.049(4) 0.149(10) 0.084(8) 0.029(8) 0.040(5) -0.015(5)
C49A 0.061(11) 0.091(9) 0.083(14) -0.025(10) 0.016(10) -0.032(7)
C65A 0.047(10) 0.110(15) 0.14(2) 0.036(16) 0.036(13) -0.001(11)
C66A 0.14(2) 0.09(2) 0.067(8) -0.011(9) 0.047(11) -0.036(18)
C50A 0.078(10) 0.066(9) 0.112(14) -0.021(11) 0.028(9) -0.028(8)
C68A 0.110(13) 0.040(10) 0.089(11) -0.015(7) 0.049(10) -0.003(10)
C67A 0.14(2) 0.067(13) 0.078(8) -0.057(8) 0.013(10) 0.003(13)

loop_
_atom_type_symbol
_atom_type_description
_atom_type_scat_dispersion_real
_atom_type_scat_dispersion_imag
_atom_type_scat_source
C C 0.0181 0.0091 'International Tables Vol C Tables 4.2.6.8 and 6.1.1.4'
H H 0.0000 0.0000 'International Tables Vol C Tables 4.2.6.8 and 6.1.1.4'
K K 0.3868 1.0657 'International Tables Vol C Tables 4.2.6.8 and 6.1.1.4'
N N 0.0311 0.0180 'International Tables Vol C Tables 4.2.6.8 and 6.1.1.4'
O O 0.0492 0.0322 'International Tables Vol C Tables 4.2.6.8 and 6.1.1.4'
P P 0.2955 0.4335 'International Tables Vol C Tables 4.2.6.8 and 6.1.1.4'

loop_
_exptl_crystal_face_index_h
_exptl_crystal_face_index_k
_exptl_crystal_face_index_l
_exptl_crystal_face_perp_dist
0 -1 0 0.0806
0 1 0 0.0609
-2 -1 -1 0.0705
1 2 0 0.0668
1 0 0 0.0836
-1 0 0 0.0627
0 -2 -1 0.0690
0 2 1 0.0735
-2 0 1 0.0683
1 -1 -1 0.0824
2 0 -1 0.0973
-1 1 1 0.0832
-1 -1 2 0.0822
2 2 -1 0.0720
2 1 2 0.0788
0 -1 2 0.1032
-1 1 -2 0.1113
1 2 -1 0.0708
1 -2 -1 0.0755
2 -1 -1 0.0888
2 1 0 0.0790
-1 -2 -1 0.0649
1 0 -2 0.1182
2 1 -2 0.0955
-1 0 2 0.0573
0 1 2 0.0753
1 -1 -2 0.0909
2 -1 -2 0.0853
1 -2 -2 0.0734

loop_
_geom_angle_atom_site_label_1
_geom_angle_atom_site_label_2
_geom_angle_atom_site_label_3
_geom_angle
_geom_angle_site_symmetry_1
_geom_angle_site_symmetry_3
_geom_angle_publ_flag
O2 K1 O5 59.75(7) . . ?
O2 K1 O6 127.71(8) . . ?
O2 K1 O1 103.23(8) . . ?
O2 K1 O3 88.78(8) . . ?
O2 K1 N1 62.38(8) . . ?
O2 K1 N2 118.85(9) . . ?
O2 K1 O4 110.87(12) . . ?
O2 K1 C73 43.27(8) . . ?
O2 K1 C76 43.80(9) . . ?
O5 K1 N2 60.87(8) . . ?
O5 K1 C73 102.86(8) . . ?
O5 K1 C76 24.09(8) . . ?
O6 K1 O5 87.42(7) . . ?
O6 K1 N1 119.88(8) . . ?
O6 K1 N2 61.04(9) . . ?
O6 K1 C73 140.17(8) . . ?
O6 K1 C76 89.80(9) . . ?
O1 K1 O5 144.47(7) . . ?
O1 K1 O6 123.90(7) . . ?
O1 K1 N1 61.25(8) . . ?
O1 K1 N2 116.60(9) . . ?
O1 K1 C73 65.16(8) . . ?
O1 K1 C76 145.84(9) . . ?
O3 K1 O5 105.86(8) . . ?
O3 K1 O6 60.52(8) . . ?
O3 K1 O1 104.52(8) . . ?
O3 K1 N1 60.95(8) . . ?
O3 K1 N2 120.40(9) . . ?
O3 K1 C73 79.68(8) . . ?
O3 K1 C76 86.32(9) . . ?
N1 K1 O5 120.76(8) . . ?
N1 K1 N2 177.85(9) . . ?
N1 K1 C73 24.09(8) . . ?
N1 K1 C76 99.10(9) . . ?
N2 K1 C73 155.93(9) . . ?
N2 K1 C76 82.76(10) . . ?
O4 K1 O5 95.26(12) . . ?
O4 K1 O6 111.69(10) . . ?
O4 K1 O1 59.83(10) . . ?
O4 K1 O3 156.63(13) . . ?
O4 K1 N1 116.23(9) . . ?
O4 K1 N2 61.82(10) . . ?
O4 K1 C73 105.61(10) . . ?
O4 K1 C76 116.51(13) . . ?
C76 K1 C73 85.75(9) . . ?
C1 P1 H1 98.7(19) . . ?
C75 O2 K1 120.8(2) . . ?
C74 O2 K1 122.21(19) . . ?
C74 O2 C75 113.3(3) . . ?
C77 O5 K1 105.91(18) . . ?
C76 O5 K1 100.12(19) . . ?
C76 O5 C77 111.6(3) . . ?
C82 O6 K1 113.1(2) . . ?
C82 O6 C83 113.0(3) . . ?
C83 O6 K1 121.4(2) . . ?
C86 O1 K1 121.76(19) . . ?
C87 O1 K1 119.1(3) . . ?
C87 O1 C86 112.1(3) . . ?
C81 O3 K1 119.3(2) . . ?
C81 O3 C80 112.4(3) . . ?
C80 O3 K1 121.4(2) . . ?
C17 C26 C27 108.31(19) . . ?
C25 C26 C27 132.0(2) . . ?
C25 C26 C17 119.7(2) . . ?
C36 C27 C26 108.1(2) . . ?
C28 C27 C26 132.3(2) . . ?
C28 C27 C36 119.6(2) . . ?
C27 C36 C3 110.1(2) . . ?
C35 C36 C27 119.8(2) . . ?
C35 C36 C3 129.8(2) . . ?
C36 C3 C2 116.82(19) . . ?
C36 C3 C4 108.91(19) . . ?
C17 C3 C36 100.53(18) . . ?
C17 C3 C2 123.2(2) . . ?
C17 C3 C4 105.12(18) . . ?
C2 C3 C4 101.35(18) . . ?
C26 C17 C3 110.3(2) . . ?
C18 C17 C26 119.6(2) . . ?
C18 C17 C3 129.5(2) . . ?
C27 C28 H28 119.5 . . ?
C27 C28 C29 121.0(2) . . ?
C29 C28 H28 119.5 . . ?
C19 C24 C23 123.2(2) . . ?
C25 C24 C19 118.6(2) . . ?
C25 C24 C23 118.2(2) . . ?
C36 C35 H35 119.5 . . ?
C36 C35 C34 121.1(2) . . ?
C34 C35 H35 119.5 . . ?
C2 C1 P1 125.09(17) . . ?
C2 C1 C12 114.4(2) . . ?
C12 C1 P1 120.50(17) . . ?
C17 C18 H18 119.4 . . ?
C17 C18 C19 121.2(2) . . ?
C19 C18 H18 119.4 . . ?
C1 C2 C3 128.0(2) . . ?
C6 C2 C3 109.63(19) . . ?
C6 C2 C1 122.3(2) . . ?
C24 C19 C20 122.5(2) . . ?
C18 C19 C24 119.4(2) . . ?
C18 C19 C20 118.2(2) . . ?
C63 C64 C11 131.2(2) . . ?
C63 C64 C55 118.9(3) . . ?
C55 C64 C11 109.8(2) . . ?
C6 C5 C4 101.21(19) . . ?
C6 C5 C14 112.5(2) . . ?
C6 C5 C13 111.9(2) . . ?
C14 C5 C4 112.8(2) . . ?
C14 C5 C13 108.5(2) . . ?
C13 C5 C4 109.8(2) . . ?
C2 C6 C5 113.7(2) . . ?
C7 C6 C2 121.7(2) . . ?
C7 C6 C5 124.7(2) . . ?
C26 C25 C24 121.4(2) . . ?
C26 C25 H25 119.3 . . ?
C24 C25 H25 119.3 . . ?
C1 C12 C11 127.4(2) . . ?
C8 C12 C1 122.5(2) . . ?
C8 C12 C11 110.0(2) . . ?
C12 C8 C9 113.3(2) . . ?
C7 C8 C12 121.3(2) . . ?
C7 C8 C9 125.3(2) . . ?
C35 C34 C29 119.3(2) . . ?
C35 C34 C33 117.7(2) . . ?
C29 C34 C33 123.0(2) . . ?
C6 C7 H7 121.1 . . ?
C8 C7 C6 117.7(2) . . ?
C8 C7 H7 121.1 . . ?
C28 C29 C30 118.7(2) . . ?
C34 C29 C28 118.9(2) . . ?
C34 C29 C30 122.4(2) . . ?
C24 C23 C22 109.1(4) . . ?
C24 C23 C22A 110.1(4) . . ?
C39 C23 C24 109.7(2) . . ?
C39 C23 C22 97.6(4) . . ?
C39 C23 C22A 119.8(5) . . ?
C40 C23 C24 111.6(2) . . ?
C40 C23 C39 108.1(3) . . ?
C40 C23 C22 119.6(5) . . ?
C40 C23 C22A 96.9(4) . . ?
C54 C45 C11 110.1(2) . . ?
C46 C45 C11 130.1(2) . . ?
C46 C45 C54 119.5(3) . . ?
C3 C4 H4A 110.1 . . ?
C3 C4 H4B 110.1 . . ?
C5 C4 C3 108.24(18) . . ?
C5 C4 H4A 110.1 . . ?
C5 C4 H4B 110.1 . . ?
H4A C4 H4B 108.4 . . ?
C64 C63 H63 119.2 . . ?
C64 C63 C62 121.6(2) . . ?
C62 C63 H63 119.2 . . ?
C64 C11 C10 109.8(2) . . ?
C12 C11 C64 117.2(2) . . ?
C12 C11 C45 120.8(2) . . ?
C12 C11 C10 101.7(2) . . ?
C45 C11 C64 100.6(2) . . ?
C45 C11 C10 106.3(2) . . ?
C64 C55 C54 108.7(2) . . ?
C56 C55 C64 120.1(3) . . ?
C56 C55 C54 131.1(3) . . ?
C8 C9 C10 101.2(2) . . ?
C8 C9 C16 111.4(3) . . ?
C8 C9 C15 112.3(2) . . ?
C16 C9 C10 113.3(2) . . ?
C16 C9 C15 108.1(2) . . ?
C15 C9 C10 110.6(3) . . ?
C63 C62 C61 118.7(2) . . ?
C57 C62 C63 118.7(3) . . ?
C57 C62 C61 122.6(3) . . ?
C85 N1 K1 108.9(2) . . ?
C85 N1 C79 110.9(3) . . ?
C73 N1 K1 103.0(2) . . ?
C73 N1 C85 111.4(3) . . ?
C73 N1 C79 111.6(3) . . ?
C79 N1 K1 110.7(2) . . ?
C45 C54 C55 108.5(2) . . ?
C53 C54 C45 119.7(3) . . ?
C53 C54 C55 131.8(3) . . ?
C62 C57 C58 122.4(3) . . ?
C56 C57 C62 118.9(2) . . ?
C56 C57 C58 118.8(3) . . ?
C45 C46 H46 119.3 . . ?
C45 C46 C47 121.5(3) . . ?
C47 C46 H46 119.3 . . ?
C46 C47 C48 118.9(3) . . ?
C52 C47 C46 118.5(3) . . ?
C52 C47 C48 122.5(3) . . ?
C55 C56 C57 121.4(3) . . ?
C55 C56 H56 119.3 . . ?
C57 C56 H56 119.3 . . ?
C5 C14 H14A 109.5 . . ?
C5 C14 H14B 109.5 . . ?
C5 C14 H14C 109.5 . . ?
H14A C14 H14B 109.5 . . ?
H14A C14 H14C 109.5 . . ?
H14B C14 H14C 109.5 . . ?
C42 C33 C34 109.5(2) . . ?
C42 C33 C32 114.4(4) . . ?
C42 C33 C41 107.9(3) . . ?
C32 C33 C34 111.7(3) . . ?
C41 C33 C34 110.3(3) . . ?
C41 C33 C32 102.8(3) . . ?
C32A C33 C34 107.3(6) . . ?
C32A C33 C42 94.0(6) . . ?
C32A C33 C41 126.1(8) . . ?
C47 C52 C51 121.9(3) . . ?
C53 C52 C47 119.5(3) . . ?
C53 C52 C51 118.6(3) . . ?
C5 C13 H13A 109.5 . . ?
C5 C13 H13B 109.5 . . ?
C5 C13 H13C 109.5 . . ?
H13A C13 H13B 109.5 . . ?
H13A C13 H13C 109.5 . . ?
H13B C13 H13C 109.5 . . ?
C54 C53 H53 119.4 . . ?
C52 C53 C54 121.2(3) . . ?
C52 C53 H53 119.4 . . ?
C11 C10 H10A 110.1 . . ?
C11 C10 H10B 110.1 . . ?
C9 C10 C11 108.0(2) . . ?
C9 C10 H10A 110.1 . . ?
C9 C10 H10B 110.1 . . ?
H10A C10 H10B 108.4 . . ?
C29 C30 C44 110.4(5) . . ?
C29 C30 C31 110.0(3) . . ?
C29 C30 C43A 105.3(6) . . ?
C29 C30 C44A 113.1(10) . . ?
C44 C30 C31 104.8(5) . . ?
C43 C30 C29 110.7(4) . . ?
C43 C30 C44 112.3(7) . . ?
C43 C30 C31 108.4(4) . . ?
C31A C30 C29 110.0(6) . . ?
C31A C30 C43A 104.9(8) . . ?
C31A C30 C44A 118.2(13) . . ?
C44A C30 C43A 103.9(14) . . ?
C57 C58 C71 110.0(3) . . ?
C72 C58 C57 109.6(3) . . ?
C72 C58 C71 108.8(4) . . ?
C59 C58 C57 112.0(3) . . ?
C59 C58 C72 109.0(3) . . ?
C59 C58 C71 107.4(4) . . ?
C19 C20 C38 109.3(4) . . ?
C19 C20 C21A 110.4(3) . . ?
C19 C20 C38A 108.7(4) . . ?
C19 C20 C37A 110.2(6) . . ?
C37 C20 C19 110.8(5) . . ?
C37 C20 C38 105.4(6) . . ?
C37 C20 C21 113.8(5) . . ?
C21 C20 C19 109.6(3) . . ?
C21 C20 C38 107.8(5) . . ?
C38A C20 C21A 110.5(6) . . ?
C38A C20 C37A 112.5(8) . . ?
C37A C20 C21A 104.6(5) . . ?
C9 C16 H16A 109.5 . . ?
C9 C16 H16B 109.5 . . ?
C9 C16 H16C 109.5 . . ?
H16A C16 H16B 109.5 . . ?
H16A C16 H16C 109.5 . . ?
H16B C16 H16C 109.5 . . ?
C78 N2 K1 110.6(2) . . ?
C78 N2 C90A 100.2(4) . . ?
C84 N2 K1 105.9(2) . . ?
C84 N2 C78 111.2(3) . . ?
C84 N2 C90A 124.8(5) . . ?
C90 N2 K1 109.7(3) . . ?
C90 N2 C78 119.2(4) . . ?
C90 N2 C84 99.0(4) . . ?
C90A N2 K1 103.6(4) . . ?
C47 C48 C49 110.4(4) . . ?
C47 C48 C65 111.4(4) . . ?
C47 C48 C66 108.6(4) . . ?
C47 C48 C65A 108.9(12) . . ?
C47 C48 C66A 108(2) . . ?
C65 C48 C49 108.3(4) . . ?
C65 C48 C66 111.6(5) . . ?
C66 C48 C49 106.5(4) . . ?
C49A C48 C47 116.1(13) . . ?
C49A C48 C65A 112.0(16) . . ?
C49A C48 C66A 104.4(19) . . ?
C65A C48 C66A 107(2) . . ?
C62 C61 C60 109.5(3) . . ?
C62 C61 C70A 108.1(8) . . ?
C69 C61 C62 111.9(5) . . ?
C69 C61 C60 107.4(5) . . ?
C69 C61 C70 110.5(5) . . ?
C70 C61 C62 108.8(4) . . ?
C70 C61 C60 108.7(4) . . ?
C60A C61 C62 113.6(6) . . ?
C60A C61 C70A 104.3(9) . . ?
C60A C61 C69A 119.7(15) . . ?
C69A C61 C62 109.1(13) . . ?
C69A C61 C70A 100.6(15) . . ?
C9 C15 H15A 109.5 . . ?
C9 C15 H15B 109.5 . . ?
C9 C15 H15C 109.5 . . ?
H15A C15 H15B 109.5 . . ?
H15A C15 H15C 109.5 . . ?
H15B C15 H15C 109.5 . . ?
O2 C75 H75A 109.8 . . ?
O2 C75 H75B 109.8 . . ?
O2 C75 C76 109.2(3) . . ?
H75A C75 H75B 108.3 . . ?
C76 C75 H75A 109.8 . . ?
C76 C75 H75B 109.8 . . ?
N1 C85 H85A 108.8 . . ?
N1 C85 H85B 108.8 . . ?
N1 C85 C86 113.6(3) . . ?
H85A C85 H85B 107.7 . . ?
C86 C85 H85A 108.8 . . ?
C86 C85 H85B 108.8 . . ?
C88 O4 K1 113.4(3) . . ?
C88 O4 C89 129.0(4) . . ?
C88 O4 C89A 90.2(5) . . ?
C89 O4 K1 110.7(3) . . ?
C89A O4 K1 118.6(4) . . ?
O5 C77 H77A 109.7 . . ?
O5 C77 H77B 109.7 . . ?
O5 C77 C78 109.9(3) . . ?
H77A C77 H77B 108.2 . . ?
C78 C77 H77A 109.7 . . ?
C78 C77 H77B 109.7 . . ?
C23 C39 H39A 109.5 . . ?
C23 C39 H39B 109.5 . . ?
C23 C39 H39C 109.5 . . ?
H39A C39 H39B 109.5 . . ?
H39A C39 H39C 109.5 . . ?
H39B C39 H39C 109.5 . . ?
N1 C73 H73A 108.7 . . ?
N1 C73 H73B 108.7 . . ?
N1 C73 C74 114.0(3) . . ?
H73A C73 H73B 107.6 . . ?
C74 C73 H73A 108.7 . . ?
C74 C73 H73B 108.7 . . ?
C23 C40 H40A 109.5 . . ?
C23 C40 H40B 109.5 . . ?
C23 C40 H40C 109.5 . . ?
H40A C40 H40B 109.5 . . ?
H40A C40 H40C 109.5 . . ?
H40B C40 H40C 109.5 . . ?
C33 C42 H42A 109.5 . . ?
C33 C42 H42B 109.5 . . ?
C33 C42 H42C 109.5 . . ?
H42A C42 H42B 109.5 . . ?
H42A C42 H42C 109.5 . . ?
H42B C42 H42C 109.5 . . ?
O3 C81 H81B 109.4 . . ?
O3 C81 H81A 109.4 . . ?
O3 C81 C82 111.2(3) . . ?
H81B C81 H81A 108.0 . . ?
C82 C81 H81B 109.4 . . ?
C82 C81 H81A 109.4 . . ?
C52 C51 C68 109.5(5) . . ?
C52 C51 C67 110.6(5) . . ?
C52 C51 C50A 107.0(10) . . ?
C52 C51 C67A 100.0(12) . . ?
C50 C51 C52 112.4(3) . . ?
C50 C51 C68 109.0(5) . . ?
C50 C51 C67 107.0(4) . . ?
C68 C51 C67 108.3(7) . . ?
C50A C51 C67A 121.7(19) . . ?
C68A C51 C52 109.3(13) . . ?
C68A C51 C50A 112.6(17) . . ?
C68A C51 C67A 105.1(15) . . ?
O2 C74 C73 109.5(3) . . ?
O2 C74 H74A 109.8 . . ?
O2 C74 H74B 109.8 . . ?
C73 C74 H74A 109.8 . . ?
C73 C74 H74B 109.8 . . ?
H74A C74 H74B 108.2 . . ?
O5 C76 C75 110.7(3) . . ?
O5 C76 H76A 109.5 . . ?
O5 C76 H76B 109.5 . . ?
C75 C76 H76A 109.5 . . ?
C75 C76 H76B 109.5 . . ?
H76A C76 H76B 108.1 . . ?
O1 C86 C85 109.9(3) . . ?
O1 C86 H86A 109.7 . . ?
O1 C86 H86B 109.7 . . ?
C85 C86 H86A 109.7 . . ?
C85 C86 H86B 109.7 . . ?
H86A C86 H86B 108.2 . . ?
N2 C78 C77 114.8(3) . . ?
N2 C78 H78A 108.6 . . ?
N2 C78 H78B 108.6 . . ?
C77 C78 H78A 108.6 . . ?
C77 C78 H78B 108.6 . . ?
H78A C78 H78B 107.5 . . ?
O6 C82 C81 111.4(3) . . ?
O6 C82 H82B 109.3 . . ?
O6 C82 H82A 109.3 . . ?
C81 C82 H82B 109.3 . . ?
C81 C82 H82A 109.3 . . ?
H82B C82 H82A 108.0 . . ?
O1 C87 H87A 109.6 . . ?
O1 C87 H87B 109.6 . . ?
O1 C87 C88 110.2(3) . . ?
H87A C87 H87B 108.1 . . ?
C88 C87 H87A 109.6 . . ?
C88 C87 H87B 109.6 . . ?
C33 C32 H32A 109.3 . . ?
C33 C32 H32B 109.3 . . ?
H32A C32 H32B 108.0 . . ?
C31 C32 C33 111.5(4) . . ?
C31 C32 H32A 109.3 . . ?
C31 C32 H32B 109.3 . . ?
C33 C41 H41A 109.5 . . ?
C33 C41 H41B 109.5 . . ?
C33 C41 H41C 109.5 . . ?
H41A C41 H41B 109.5 . . ?
H41A C41 H41C 109.5 . . ?
H41B C41 H41C 109.5 . . ?
C30 C44 H44A 109.5 . . ?
C30 C44 H44B 109.5 . . ?
C30 C44 H44C 109.5 . . ?
H44A C44 H44B 109.5 . . ?
H44A C44 H44C 109.5 . . ?
H44B C44 H44C 109.5 . . ?
C51 C50 H50A 109.7 . . ?
C51 C50 H50B 109.7 . . ?
H50A C50 H50B 108.2 . . ?
C49 C50 C51 109.8(5) . . ?
C49 C50 H50A 109.7 . . ?
C49 C50 H50B 109.7 . . ?
O3 C80 H80A 110.0 . . ?
O3 C80 H80B 110.0 . . ?
O3 C80 C79 108.3(3) . . ?
H80A C80 H80B 108.4 . . ?
C79 C80 H80A 110.0 . . ?
C79 C80 H80B 110.0 . . ?
N1 C79 C80 113.1(3) . . ?
N1 C79 H79A 109.0 . . ?
N1 C79 H79B 109.0 . . ?
C80 C79 H79A 109.0 . . ?
C80 C79 H79B 109.0 . . ?
H79A C79 H79B 107.8 . . ?
O6 C83 H83A 109.4 . . ?
O6 C83 H83B 109.4 . . ?
O6 C83 C84 111.2(4) . . ?
H83A C83 H83B 108.0 . . ?
C84 C83 H83A 109.4 . . ?
C84 C83 H83B 109.4 . . ?
O4 C88 C87 108.8(4) . . ?
O4 C88 H88A 109.9 . . ?
O4 C88 H88B 109.9 . . ?
C87 C88 H88A 109.9 . . ?
C87 C88 H88B 109.9 . . ?
H88A C88 H88B 108.3 . . ?
C30 C31 H31A 109.2 . . ?
C30 C31 H31B 109.2 . . ?
C32 C31 C30 112.2(4) . . ?
C32 C31 H31A 109.2 . . ?
C32 C31 H31B 109.2 . . ?
H31A C31 H31B 107.9 . . ?
C48 C49 H49A 109.1 . . ?
C48 C49 H49B 109.1 . . ?
C50 C49 C48 112.5(4) . . ?
C50 C49 H49A 109.1 . . ?
C50 C49 H49B 109.1 . . ?
H49A C49 H49B 107.8 . . ?
C48 C65 H65A 109.5 . . ?
C48 C65 H65B 109.5 . . ?
C48 C65 H65C 109.5 . . ?
H65A C65 H65B 109.5 . . ?
H65A C65 H65C 109.5 . . ?
H65B C65 H65C 109.5 . . ?
C58 C72 H72A 109.5 . . ?
C58 C72 H72B 109.5 . . ?
C58 C72 H72C 109.5 . . ?
H72A C72 H72B 109.5 . . ?
H72A C72 H72C 109.5 . . ?
H72B C72 H72C 109.5 . . ?
C20 C37 H37A 109.5 . . ?
C20 C37 H37B 109.5 . . ?
C20 C37 H37C 109.5 . . ?
H37A C37 H37B 109.5 . . ?
H37A C37 H37C 109.5 . . ?
H37B C37 H37C 109.5 . . ?
C23 C22 H22A 109.3 . . ?
C23 C22 H22B 109.3 . . ?
H22A C22 H22B 108.0 . . ?
C21 C22 C23 111.6(6) . . ?
C21 C22 H22A 109.3 . . ?
C21 C22 H22B 109.3 . . ?
N2 C84 C83 114.8(3) . . ?
N2 C84 H84A 108.6 . . ?
N2 C84 H84B 108.6 . . ?
C83 C84 H84A 108.6 . . ?
C83 C84 H84B 108.6 . . ?
H84A C84 H84B 107.6 . . ?
C48 C66 H66A 109.5 . . ?
C48 C66 H66B 109.5 . . ?
C48 C66 H66C 109.5 . . ?
H66A C66 H66B 109.5 . . ?
H66A C66 H66C 109.5 . . ?
H66B C66 H66C 109.5 . . ?
C58 C71 H71A 109.5 . . ?
C58 C71 H71B 109.5 . . ?
C58 C71 H71C 109.5 . . ?
H71A C71 H71B 109.5 . . ?
H71A C71 H71C 109.5 . . ?
H71B C71 H71C 109.5 . . ?
C30 C43 H43A 109.5 . . ?
C30 C43 H43B 109.5 . . ?
C30 C43 H43C 109.5 . . ?
H43A C43 H43B 109.5 . . ?
H43A C43 H43C 109.5 . . ?
H43B C43 H43C 109.5 . . ?
C20 C38 H38A 109.5 . . ?
C20 C38 H38B 109.5 . . ?
C20 C38 H38C 109.5 . . ?
H38A C38 H38B 109.5 . . ?
H38A C38 H38C 109.5 . . ?
H38B C38 H38C 109.5 . . ?
N2 C90 H90A 110.3 . . ?
N2 C90 H90B 110.3 . . ?
N2 C90 C89 107.2(6) . . ?
H90A C90 H90B 108.5 . . ?
C89 C90 H90A 110.3 . . ?
C89 C90 H90B 110.3 . . ?
C20 C21 H21A 109.5 . . ?
C20 C21 H21B 109.5 . . ?
C22 C21 C20 110.8(7) . . ?
C22 C21 H21A 109.5 . . ?
C22 C21 H21B 109.5 . . ?
H21A C21 H21B 108.1 . . ?
C51 C68 H68A 109.5 . . ?
C51 C68 H68B 109.5 . . ?
C51 C68 H68C 109.5 . . ?
H68A C68 H68B 109.5 . . ?
H68A C68 H68C 109.5 . . ?
H68B C68 H68C 109.5 . . ?
C51 C67 H67A 109.5 . . ?
C51 C67 H67B 109.5 . . ?
C51 C67 H67C 109.5 . . ?
H67A C67 H67B 109.5 . . ?
H67A C67 H67C 109.5 . . ?
H67B C67 H67C 109.5 . . ?
O4 C89 H89A 110.7 . . ?
O4 C89 H89B 110.7 . . ?
C90 C89 O4 105.0(5) . . ?
C90 C89 H89A 110.7 . . ?
C90 C89 H89B 110.7 . . ?
H89A C89 H89B 108.8 . . ?
O4 C89A H89C 112.0 . . ?
O4 C89A H89D 112.0 . . ?
O4 C89A C90A 99.0(6) . . ?
H89C C89A H89D 109.6 . . ?
C90A C89A H89C 112.0 . . ?
C90A C89A H89D 112.0 . . ?
N2 C90A C89A 113.1(7) . . ?
N2 C90A H90C 109.0 . . ?
N2 C90A H90D 109.0 . . ?
C89A C90A H90C 109.0 . . ?
C89A C90A H90D 109.0 . . ?
H90C C90A H90D 107.8 . . ?
C58 C59 H59A 108.4 . . ?
C58 C59 H59B 108.4 . . ?
C58 C59 H59C 106.1 . . ?
C58 C59 H59D 106.1 . . ?
C58 C59 C60A 125.0(6) . . ?
H59A C59 H59B 107.5 . . ?
H59C C59 H59D 106.3 . . ?
C60 C59 C58 115.4(3) . . ?
C60 C59 H59A 108.4 . . ?
C60 C59 H59B 108.4 . . ?
C60A C59 H59C 106.1 . . ?
C60A C59 H59D 106.1 . . ?
C61 C69 H69A 109.5 . . ?
C61 C69 H69B 109.5 . . ?
C61 C69 H69C 109.5 . . ?
H69A C69 H69B 109.5 . . ?
H69A C69 H69C 109.5 . . ?
H69B C69 H69C 109.5 . . ?
C61 C60 H60A 108.8 . . ?
C61 C60 H60B 108.8 . . ?
C59 C60 C61 113.9(4) . . ?
C59 C60 H60A 108.8 . . ?
C59 C60 H60B 108.8 . . ?
H60A C60 H60B 107.7 . . ?
C61 C70 H70A 109.5 . . ?
C61 C70 H70B 109.5 . . ?
C61 C70 H70C 109.5 . . ?
H70A C70 H70B 109.5 . . ?
H70A C70 H70C 109.5 . . ?
H70B C70 H70C 109.5 . . ?
C61 C60A C59 116.0(9) . . ?
C61 C60A H60C 108.3 . . ?
C61 C60A H60D 108.3 . . ?
C59 C60A H60C 108.3 . . ?
C59 C60A H60D 108.3 . . ?
H60C C60A H60D 107.4 . . ?
C61 C70A H70D 109.5 . . ?
C61 C70A H70E 109.5 . . ?
C61 C70A H70F 109.5 . . ?
H70D C70A H70E 109.5 . . ?
H70D C70A H70F 109.5 . . ?
H70E C70A H70F 109.5 . . ?
C61 C69A H69D 109.5 . . ?
C61 C69A H69E 109.5 . . ?
C61 C69A H69F 109.5 . . ?
H69D C69A H69E 109.5 . . ?
H69D C69A H69F 109.5 . . ?
H69E C69A H69F 109.5 . . ?
C30 C31A H31C 109.7 . . ?
C30 C31A H31D 109.7 . . ?
C30 C31A C32A 109.7(12) . . ?
H31C C31A H31D 108.2 . . ?
C32A C31A H31C 109.7 . . ?
C32A C31A H31D 109.7 . . ?
C33 C32A H32C 108.7 . . ?
C33 C32A H32D 108.7 . . ?
C31A C32A C33 114.1(11) . . ?
C31A C32A H32C 108.7 . . ?
C31A C32A H32D 108.7 . . ?
H32C C32A H32D 107.6 . . ?
C30 C43A H43D 109.5 . . ?
C30 C43A H43E 109.5 . . ?
C30 C43A H43F 109.5 . . ?
H43D C43A H43E 109.5 . . ?
H43D C43A H43F 109.5 . . ?
H43E C43A H43F 109.5 . . ?
C30 C44A H44D 109.5 . . ?
C30 C44A H44E 109.5 . . ?
C30 C44A H44F 109.5 . . ?
H44D C44A H44E 109.5 . . ?
H44D C44A H44F 109.5 . . ?
H44E C44A H44F 109.5 . . ?
C23 C22A H22C 109.1 . . ?
C23 C22A H22D 109.1 . . ?
H22C C22A H22D 107.9 . . ?
C21A C22A C23 112.4(7) . . ?
C21A C22A H22C 109.1 . . ?
C21A C22A H22D 109.1 . . ?
C20 C21A H21C 109.2 . . ?
C20 C21A H21D 109.2 . . ?
C22A C21A C20 111.9(7) . . ?
C22A C21A H21C 109.2 . . ?
C22A C21A H21D 109.2 . . ?
H21C C21A H21D 107.9 . . ?
C20 C38A H38D 109.5 . . ?
C20 C38A H38E 109.5 . . ?
C20 C38A H38F 109.5 . . ?
H38D C38A H38E 109.5 . . ?
H38D C38A H38F 109.5 . . ?
H38E C38A H38F 109.5 . . ?
C20 C37A H37D 109.5 . . ?
C20 C37A H37E 109.5 . . ?
C20 C37A H37F 109.5 . . ?
H37D C37A H37E 109.5 . . ?
H37D C37A H37F 109.5 . . ?
H37E C37A H37F 109.5 . . ?
C48 C49A H49C 109.3 . . ?
C48 C49A H49D 109.3 . . ?
H49C C49A H49D 107.9 . . ?
C50A C49A C48 112(2) . . ?
C50A C49A H49C 109.3 . . ?
C50A C49A H49D 109.3 . . ?
C48 C65A H65D 109.5 . . ?
C48 C65A H65E 109.5 . . ?
C48 C65A H65F 109.5 . . ?
H65D C65A H65E 109.5 . . ?
H65D C65A H65F 109.5 . . ?
H65E C65A H65F 109.5 . . ?
C48 C66A H66D 109.5 . . ?
C48 C66A H66E 109.5 . . ?
C48 C66A H66F 109.5 . . ?
H66D C66A H66E 109.5 . . ?
H66D C66A H66F 109.5 . . ?
H66E C66A H66F 109.5 . . ?
C51 C50A H50C 105.9 . . ?
C51 C50A H50D 105.9 . . ?
C49A C50A C51 126(2) . . ?
C49A C50A H50C 105.9 . . ?
C49A C50A H50D 105.9 . . ?
H50C C50A H50D 106.2 . . ?
C51 C68A H68D 109.5 . . ?
C51 C68A H68E 109.5 . . ?
C51 C68A H68F 109.5 . . ?
H68D C68A H68E 109.5 . . ?
H68D C68A H68F 109.5 . . ?
H68E C68A H68F 109.5 . . ?
C51 C67A H67D 109.5 . . ?
C51 C67A H67E 109.5 . . ?
C51 C67A H67F 109.5 . . ?
H67D C67A H67E 109.5 . . ?
H67D C67A H67F 109.5 . . ?
H67E C67A H67F 109.5 . . ?

loop_
_geom_bond_atom_site_label_1
_geom_bond_atom_site_label_2
_geom_bond_distance
_geom_bond_site_symmetry_2
_geom_bond_publ_flag
K1 O2 2.670(3) . ?
K1 O5 2.872(2) . ?
K1 O6 2.759(3) . ?
K1 O1 2.748(2) . ?
K1 O3 2.747(2) . ?
K1 N1 2.856(3) . ?
K1 N2 2.975(3) . ?
K1 O4 2.741(3) . ?
K1 C73 3.487(4) . ?
K1 C76 3.419(4) . ?
P1 C1 1.788(2) . ?
P1 H1 1.199(19) . ?
O2 C75 1.434(4) . ?
O2 C74 1.411(5) . ?
O5 C77 1.430(4) . ?
O5 C76 1.418(4) . ?
O6 C82 1.406(4) . ?
O6 C83 1.416(4) . ?
O1 C86 1.427(5) . ?
O1 C87 1.394(5) . ?
O3 C81 1.376(4) . ?
O3 C80 1.410(4) . ?
C26 C27 1.468(3) . ?
C26 C17 1.403(3) . ?
C26 C25 1.387(3) . ?
C27 C36 1.405(3) . ?
C27 C28 1.381(4) . ?
C36 C3 1.529(3) . ?
C36 C35 1.375(3) . ?
C3 C17 1.521(3) . ?
C3 C2 1.531(3) . ?
C3 C4 1.575(3) . ?
C17 C18 1.377(3) . ?
C28 H28 0.9500 . ?
C28 C29 1.409(4) . ?
C24 C19 1.410(4) . ?
C24 C25 1.400(4) . ?
C24 C23 1.539(3) . ?
C35 H35 0.9500 . ?
C35 C34 1.404(4) . ?
C1 C2 1.424(3) . ?
C1 C12 1.427(3) . ?
C18 H18 0.9500 . ?
C18 C19 1.407(3) . ?
C2 C6 1.395(3) . ?
C19 C20 1.528(4) . ?
C64 C63 1.369(4) . ?
C64 C11 1.537(4) . ?
C64 C55 1.401(4) . ?
C5 C6 1.514(3) . ?
C5 C4 1.534(3) . ?
C5 C14 1.527(4) . ?
C5 C13 1.532(4) . ?
C6 C7 1.390(3) . ?
C25 H25 0.9500 . ?
C12 C8 1.397(3) . ?
C12 C11 1.524(3) . ?
C8 C7 1.388(3) . ?
C8 C9 1.514(3) . ?
C34 C29 1.405(4) . ?
C34 C33 1.539(3) . ?
C7 H7 0.9500 . ?
C29 C30 1.531(4) . ?
C23 C39 1.513(4) . ?
C23 C40 1.509(5) . ?
C23 C22 1.545(8) . ?
C23 C22A 1.542(8) . ?
C45 C11 1.526(4) . ?
C45 C54 1.408(4) . ?
C45 C46 1.360(4) . ?
C4 H4A 0.9900 . ?
C4 H4B 0.9900 . ?
C63 H63 0.9500 . ?
C63 C62 1.415(4) . ?
C11 C10 1.574(4) . ?
C55 C54 1.459(4) . ?
C55 C56 1.386(4) . ?
C9 C10 1.540(4) . ?
C9 C16 1.533(5) . ?
C9 C15 1.537(4) . ?
C62 C57 1.410(4) . ?
C62 C61 1.532(4) . ?
N1 C85 1.477(4) . ?
N1 C73 1.460(4) . ?
N1 C79 1.486(4) . ?
C54 C53 1.383(4) . ?
C57 C56 1.387(4) . ?
C57 C58 1.532(4) . ?
C46 H46 0.9500 . ?
C46 C47 1.411(4) . ?
C47 C52 1.410(4) . ?
C47 C48 1.519(4) . ?
C56 H56 0.9500 . ?
C14 H14A 0.9800 . ?
C14 H14B 0.9800 . ?
C14 H14C 0.9800 . ?
C33 C42 1.520(4) . ?
C33 C32 1.538(6) . ?
C33 C41 1.529(5) . ?
C33 C32A 1.513(13) . ?
C52 C53 1.381(5) . ?
C52 C51 1.533(4) . ?
C13 H13A 0.9800 . ?
C13 H13B 0.9800 . ?
C13 H13C 0.9800 . ?
C53 H53 0.9500 . ?
C10 H10A 0.9900 . ?
C10 H10B 0.9900 . ?
C30 C44 1.538(8) . ?
C30 C31 1.575(5) . ?
C30 C43 1.523(7) . ?
C30 C31A 1.483(11) . ?
C30 C43A 1.592(13) . ?
C30 C44A 1.533(16) . ?
C58 C72 1.526(6) . ?
C58 C71 1.532(5) . ?
C58 C59 1.500(5) . ?
C20 C37 1.517(10) . ?
C20 C38 1.567(8) . ?
C20 C21 1.523(7) . ?
C20 C21A 1.564(7) . ?
C20 C38A 1.535(9) . ?
C20 C37A 1.539(11) . ?
C16 H16A 0.9800 . ?
C16 H16B 0.9800 . ?
C16 H16C 0.9800 . ?
N2 C78 1.476(5) . ?
N2 C84 1.467(6) . ?
N2 C90 1.445(7) . ?
N2 C90A 1.514(9) . ?
C48 C49 1.545(6) . ?
C48 C65 1.537(6) . ?
C48 C66 1.542(6) . ?
C48 C49A 1.508(16) . ?
C48 C65A 1.551(17) . ?
C48 C66A 1.554(17) . ?
C61 C69 1.500(6) . ?
C61 C60 1.576(6) . ?
C61 C70 1.513(6) . ?
C61 C60A 1.471(11) . ?
C61 C70A 1.591(14) . ?
C61 C69A 1.504(15) . ?
C15 H15A 0.9800 . ?
C15 H15B 0.9800 . ?
C15 H15C 0.9800 . ?
C75 H75A 0.9900 . ?
C75 H75B 0.9900 . ?
C75 C76 1.480(5) . ?
C85 H85A 0.9900 . ?
C85 H85B 0.9900 . ?
C85 C86 1.495(5) . ?
O4 C88 1.429(7) . ?
O4 C89 1.550(8) . ?
O4 C89A 1.482(9) . ?
C77 H77A 0.9900 . ?
C77 H77B 0.9900 . ?
C77 C78 1.492(6) . ?
C39 H39A 0.9800 . ?
C39 H39B 0.9800 . ?
C39 H39C 0.9800 . ?
C73 H73A 0.9900 . ?
C73 H73B 0.9900 . ?
C73 C74 1.520(5) . ?
C40 H40A 0.9800 . ?
C40 H40B 0.9800 . ?
C40 H40C 0.9800 . ?
C42 H42A 0.9800 . ?
C42 H42B 0.9800 . ?
C42 H42C 0.9800 . ?
C81 H81B 0.9900 . ?
C81 H81A 0.9900 . ?
C81 C82 1.488(5) . ?
C51 C50 1.519(6) . ?
C51 C68 1.549(9) . ?
C51 C67 1.566(9) . ?
C51 C50A 1.533(17) . ?
C51 C68A 1.528(17) . ?
C51 C67A 1.598(17) . ?
C74 H74A 0.9900 . ?
C74 H74B 0.9900 . ?
C76 H76A 0.9900 . ?
C76 H76B 0.9900 . ?
C86 H86A 0.9900 . ?
C86 H86B 0.9900 . ?
C78 H78A 0.9900 . ?
C78 H78B 0.9900 . ?
C82 H82B 0.9900 . ?
C82 H82A 0.9900 . ?
C87 H87A 0.9900 . ?
C87 H87B 0.9900 . ?
C87 C88 1.466(7) . ?
C32 H32A 0.9900 . ?
C32 H32B 0.9900 . ?
C32 C31 1.502(7) . ?
C41 H41A 0.9800 . ?
C41 H41B 0.9800 . ?
C41 H41C 0.9800 . ?
C44 H44A 0.9800 . ?
C44 H44B 0.9800 . ?
C44 H44C 0.9800 . ?
C50 H50A 0.9900 . ?
C50 H50B 0.9900 . ?
C50 C49 1.515(8) . ?
C80 H80A 0.9900 . ?
C80 H80B 0.9900 . ?
C80 C79 1.497(6) . ?
C79 H79A 0.9900 . ?
C79 H79B 0.9900 . ?
C83 H83A 0.9900 . ?
C83 H83B 0.9900 . ?
C83 C84 1.486(6) . ?
C88 H88A 0.9900 . ?
C88 H88B 0.9900 . ?
C31 H31A 0.9900 . ?
C31 H31B 0.9900 . ?
C49 H49A 0.9900 . ?
C49 H49B 0.9900 . ?
C65 H65A 0.9800 . ?
C65 H65B 0.9800 . ?
C65 H65C 0.9800 . ?
C72 H72A 0.9800 . ?
C72 H72B 0.9800 . ?
C72 H72C 0.9800 . ?
C37 H37A 0.9800 . ?
C37 H37B 0.9800 . ?
C37 H37C 0.9800 . ?
C22 H22A 0.9900 . ?
C22 H22B 0.9900 . ?
C22 C21 1.508(10) . ?
C84 H84A 0.9900 . ?
C84 H84B 0.9900 . ?
C66 H66A 0.9800 . ?
C66 H66B 0.9800 . ?
C66 H66C 0.9800 . ?
C71 H71A 0.9800 . ?
C71 H71B 0.9800 . ?
C71 H71C 0.9800 . ?
C43 H43A 0.9800 . ?
C43 H43B 0.9800 . ?
C43 H43C 0.9800 . ?
C38 H38A 0.9800 . ?
C38 H38B 0.9800 . ?
C38 H38C 0.9800 . ?
C90 H90A 0.9900 . ?
C90 H90B 0.9900 . ?
C90 C89 1.522(10) . ?
C21 H21A 0.9900 . ?
C21 H21B 0.9900 . ?
C68 H68A 0.9800 . ?
C68 H68B 0.9800 . ?
C68 H68C 0.9800 . ?
C67 H67A 0.9800 . ?
C67 H67B 0.9800 . ?
C67 H67C 0.9800 . ?
C89 H89A 0.9900 . ?
C89 H89B 0.9900 . ?
C89A H89C 0.9900 . ?
C89A H89D 0.9900 . ?
C89A C90A 1.542(11) . ?
C90A H90C 0.9900 . ?
C90A H90D 0.9900 . ?
C59 H59A 0.9900 . ?
C59 H59B 0.9900 . ?
C59 H59C 0.9900 . ?
C59 H59D 0.9900 . ?
C59 C60 1.434(6) . ?
C59 C60A 1.505(13) . ?
C69 H69A 0.9800 . ?
C69 H69B 0.9800 . ?
C69 H69C 0.9800 . ?
C60 H60A 0.9900 . ?
C60 H60B 0.9900 . ?
C70 H70A 0.9800 . ?
C70 H70B 0.9800 . ?
C70 H70C 0.9800 . ?
C60A H60C 0.9900 . ?
C60A H60D 0.9900 . ?
C70A H70D 0.9800 . ?
C70A H70E 0.9800 . ?
C70A H70F 0.9800 . ?
C69A H69D 0.9800 . ?
C69A H69E 0.9800 . ?
C69A H69F 0.9800 . ?
C31A H31C 0.9900 . ?
C31A H31D 0.9900 . ?
C31A C32A 1.499(15) . ?
C32A H32C 0.9900 . ?
C32A H32D 0.9900 . ?
C43A H43D 0.9800 . ?
C43A H43E 0.9800 . ?
C43A H43F 0.9800 . ?
C44A H44D 0.9800 . ?
C44A H44E 0.9800 . ?
C44A H44F 0.9800 . ?
C22A H22C 0.9900 . ?
C22A H22D 0.9900 . ?
C22A C21A 1.506(11) . ?
C21A H21C 0.9900 . ?
C21A H21D 0.9900 . ?
C38A H38D 0.9800 . ?
C38A H38E 0.9800 . ?
C38A H38F 0.9800 . ?
C37A H37D 0.9800 . ?
C37A H37E 0.9800 . ?
C37A H37F 0.9800 . ?
C49A H49C 0.9900 . ?
C49A H49D 0.9900 . ?
C49A C50A 1.39(4) . ?
C65A H65D 0.9800 . ?
C65A H65E 0.9800 . ?
C65A H65F 0.9800 . ?
C66A H66D 0.9800 . ?
C66A H66E 0.9800 . ?
C66A H66F 0.9800 . ?
C50A H50C 0.9900 . ?
C50A H50D 0.9900 . ?
C68A H68D 0.9800 . ?
C68A H68E 0.9800 . ?
C68A H68F 0.9800 . ?
C67A H67D 0.9800 . ?
C67A H67E 0.9800 . ?
C67A H67F 0.9800 . ?

loop_
_geom_torsion_atom_site_label_1
_geom_torsion_atom_site_label_2
_geom_torsion_atom_site_label_3
_geom_torsion_atom_site_label_4
_geom_torsion
_geom_torsion_site_symmetry_1
_geom_torsion_site_symmetry_2
_geom_torsion_site_symmetry_3
_geom_torsion_site_symmetry_4
_geom_torsion_publ_flag
K1 O2 C75 C76 9.4(4) . . . . ?
K1 O2 C74 C73 18.0(4) . . . . ?
K1 O5 C77 C78 -68.0(3) . . . . ?
K1 O5 C76 C75 69.2(3) . . . . ?
K1 O6 C82 C81 -51.2(3) . . . . ?
K1 O6 C83 C84 31.4(4) . . . . ?
K1 O1 C86 C85 27.9(4) . . . . ?
K1 O1 C87 C88 -34.0(4) . . . . ?
K1 O3 C81 C82 -31.7(4) . . . . ?
K1 O3 C80 C79 39.9(4) . . . . ?
K1 N1 C85 C86 52.9(3) . . . . ?
K1 N1 C73 C74 59.4(3) . . . . ?
K1 N1 C79 C80 47.6(4) . . . . ?
K1 N2 C78 C77 -23.0(4) . . . . ?
K1 N2 C84 C83 52.0(4) . . . . ?
K1 N2 C90 C89 -48.1(6) . . . . ?
K1 N2 C90A C89A 54.9(7) . . . . ?
K1 O4 C88 C87 -55.3(4) . . . . ?
K1 O4 C89 C90 -63.3(5) . . . . ?
K1 O4 C89A C90A 56.2(6) . . . . ?
P1 C1 C2 C3 -1.5(4) . . . . ?
P1 C1 C2 C6 -177.94(19) . . . . ?
P1 C1 C12 C8 177.6(2) . . . . ?
P1 C1 C12 C11 1.0(4) . . . . ?
O2 C75 C76 O5 -57.1(4) . . . . ?
O5 C77 C78 N2 64.3(4) . . . . ?
O6 C83 C84 N2 -58.7(4) . . . . ?
O1 C87 C88 O4 58.5(5) . . . . ?
O3 C81 C82 O6 55.3(4) . . . . ?
O3 C80 C79 N1 -58.1(4) . . . . ?
C26 C27 C36 C3 -10.3(3) . . . . ?
C26 C27 C36 C35 174.8(2) . . . . ?
C26 C27 C28 C29 -178.6(2) . . . . ?
C26 C17 C18 C19 -1.2(4) . . . . ?
C27 C26 C17 C3 10.4(3) . . . . ?
C27 C26 C17 C18 -177.3(2) . . . . ?
C27 C26 C25 C24 178.8(2) . . . . ?
C27 C36 C3 C17 15.5(2) . . . . ?
C27 C36 C3 C2 151.4(2) . . . . ?
C27 C36 C3 C4 -94.6(2) . . . . ?
C27 C36 C35 C34 5.2(4) . . . . ?
C27 C28 C29 C34 2.7(4) . . . . ?
C27 C28 C29 C30 -175.3(2) . . . . ?
C36 C27 C28 C29 0.6(4) . . . . ?
C36 C3 C17 C26 -15.5(2) . . . . ?
C36 C3 C17 C18 173.2(2) . . . . ?
C36 C3 C2 C1 -75.0(3) . . . . ?
C36 C3 C2 C6 101.8(2) . . . . ?
C36 C3 C4 C5 -99.6(2) . . . . ?
C36 C35 C34 C29 -1.9(4) . . . . ?
C36 C35 C34 C33 177.9(2) . . . . ?
C3 C36 C35 C34 -168.5(2) . . . . ?
C3 C17 C18 C19 169.4(2) . . . . ?
C3 C2 C6 C5 2.9(3) . . . . ?
C3 C2 C6 C7 -177.6(2) . . . . ?
C17 C26 C27 C36 0.0(3) . . . . ?
C17 C26 C27 C28 179.2(3) . . . . ?
C17 C26 C25 C24 -2.5(4) . . . . ?
C17 C3 C2 C1 50.1(4) . . . . ?
C17 C3 C2 C6 -133.1(2) . . . . ?
C17 C3 C4 C5 153.4(2) . . . . ?
C17 C18 C19 C24 -2.5(4) . . . . ?
C17 C18 C19 C20 176.8(2) . . . . ?
C28 C27 C36 C3 170.3(2) . . . . ?
C28 C27 C36 C35 -4.6(4) . . . . ?
C28 C29 C30 C44 -47.9(6) . . . . ?
C28 C29 C30 C31 -163.1(3) . . . . ?
C28 C29 C30 C43 77.2(6) . . . . ?
C28 C29 C30 C31A 162.3(8) . . . . ?
C28 C29 C30 C43A 49.8(8) . . . . ?
C28 C29 C30 C44A -63.0(14) . . . . ?
C24 C19 C20 C37 -112.1(5) . . . . ?
C24 C19 C20 C38 132.1(5) . . . . ?
C24 C19 C20 C21 14.3(5) . . . . ?
C24 C19 C20 C21A -19.1(6) . . . . ?
C24 C19 C20 C38A 102.2(7) . . . . ?
C24 C19 C20 C37A -134.1(6) . . . . ?
C24 C23 C22 C21 -45.0(9) . . . . ?
C24 C23 C22A C21A 46.9(9) . . . . ?
C35 C36 C3 C17 -170.3(2) . . . . ?
C35 C36 C3 C2 -34.4(3) . . . . ?
C35 C36 C3 C4 79.6(3) . . . . ?
C35 C34 C29 C28 -2.1(4) . . . . ?
C35 C34 C29 C30 175.9(2) . . . . ?
C35 C34 C33 C42 68.5(4) . . . . ?
C35 C34 C33 C32 -163.7(3) . . . . ?
C35 C34 C33 C41 -50.1(4) . . . . ?
C35 C34 C33 C32A 169.3(8) . . . . ?
C1 C2 C6 C5 179.9(2) . . . . ?
C1 C2 C6 C7 -0.6(4) . . . . ?
C1 C12 C8 C7 1.2(4) . . . . ?
C1 C12 C8 C9 -177.6(2) . . . . ?
C1 C12 C11 C64 72.1(3) . . . . ?
C1 C12 C11 C45 -51.1(4) . . . . ?
C1 C12 C11 C10 -168.3(3) . . . . ?
C18 C19 C20 C37 68.6(5) . . . . ?
C18 C19 C20 C38 -47.2(6) . . . . ?
C18 C19 C20 C21 -165.0(5) . . . . ?
C18 C19 C20 C21A 161.6(5) . . . . ?
C18 C19 C20 C38A -77.1(7) . . . . ?
C18 C19 C20 C37A 46.6(7) . . . . ?
C2 C3 C17 C26 -147.6(2) . . . . ?
C2 C3 C17 C18 41.1(4) . . . . ?
C2 C3 C4 C5 24.2(3) . . . . ?
C2 C1 C12 C8 -2.3(4) . . . . ?
C2 C1 C12 C11 -179.0(2) . . . . ?
C2 C6 C7 C8 -0.6(4) . . . . ?
C19 C24 C25 C26 -1.2(4) . . . . ?
C19 C24 C23 C39 114.9(3) . . . . ?
C19 C24 C23 C40 -125.4(3) . . . . ?
C19 C24 C23 C22 9.1(5) . . . . ?
C19 C24 C23 C22A -18.9(6) . . . . ?
C19 C20 C21 C22 -50.1(8) . . . . ?
C19 C20 C21A C22A 46.9(9) . . . . ?
C64 C63 C62 C57 -1.0(4) . . . . ?
C64 C63 C62 C61 179.2(2) . . . . ?
C64 C11 C10 C9 101.1(3) . . . . ?
C64 C55 C54 C45 -1.9(3) . . . . ?
C64 C55 C54 C53 177.5(3) . . . . ?
C64 C55 C56 C57 -2.2(4) . . . . ?
C5 C6 C7 C8 178.8(3) . . . . ?
C6 C5 C4 C3 -22.4(3) . . . . ?
C25 C26 C27 C36 178.8(3) . . . . ?
C25 C26 C27 C28 -2.0(5) . . . . ?
C25 C26 C17 C3 -168.6(2) . . . . ?
C25 C26 C17 C18 3.7(4) . . . . ?
C25 C24 C19 C18 3.7(4) . . . . ?
C25 C24 C19 C20 -175.6(2) . . . . ?
C25 C24 C23 C39 -63.4(4) . . . . ?
C25 C24 C23 C40 56.4(4) . . . . ?
C25 C24 C23 C22 -169.2(5) . . . . ?
C25 C24 C23 C22A 162.8(5) . . . . ?
C12 C1 C2 C3 178.4(2) . . . . ?
C12 C1 C2 C6 2.0(3) . . . . ?
C12 C8 C7 C6 0.3(4) . . . . ?
C12 C8 C9 C10 -14.4(3) . . . . ?
C12 C8 C9 C16 106.3(3) . . . . ?
C12 C8 C9 C15 -132.3(3) . . . . ?
C12 C11 C10 C9 -23.6(3) . . . . ?
C8 C12 C11 C64 -104.9(3) . . . . ?
C8 C12 C11 C45 131.9(3) . . . . ?
C8 C12 C11 C10 14.7(3) . . . . ?
C8 C9 C10 C11 23.2(3) . . . . ?
C34 C29 C30 C44 134.2(6) . . . . ?
C34 C29 C30 C31 19.0(4) . . . . ?
C34 C29 C30 C43 -100.8(5) . . . . ?
C34 C29 C30 C31A -15.7(9) . . . . ?
C34 C29 C30 C43A -128.2(8) . . . . ?
C34 C29 C30 C44A 119.0(14) . . . . ?
C34 C33 C32 C31 -44.9(6) . . . . ?
C34 C33 C32A C31A 46.8(17) . . . . ?
C7 C8 C9 C10 166.8(3) . . . . ?
C7 C8 C9 C16 -72.5(4) . . . . ?
C7 C8 C9 C15 48.9(4) . . . . ?
C29 C34 C33 C42 -111.7(3) . . . . ?
C29 C34 C33 C32 16.1(4) . . . . ?
C29 C34 C33 C41 129.7(3) . . . . ?
C29 C34 C33 C32A -10.9(8) . . . . ?
C29 C30 C31 C32 -48.2(6) . . . . ?
C29 C30 C31A C32A 49.2(16) . . . . ?
C23 C24 C19 C18 -174.6(2) . . . . ?
C23 C24 C19 C20 6.1(4) . . . . ?
C23 C24 C25 C26 177.2(2) . . . . ?
C23 C22 C21 C20 68.9(11) . . . . ?
C23 C22A C21A C20 -63.6(11) . . . . ?
C45 C11 C10 C9 -150.9(2) . . . . ?
C45 C54 C53 C52 2.0(4) . . . . ?
C45 C46 C47 C52 3.3(4) . . . . ?
C45 C46 C47 C48 -174.7(3) . . . . ?
C4 C3 C17 C26 97.5(2) . . . . ?
C4 C3 C17 C18 -73.7(3) . . . . ?
C4 C3 C2 C1 166.8(2) . . . . ?
C4 C3 C2 C6 -16.4(3) . . . . ?
C4 C5 C6 C2 12.4(3) . . . . ?
C4 C5 C6 C7 -167.1(3) . . . . ?
C63 C64 C11 C12 34.9(4) . . . . ?
C63 C64 C11 C45 167.9(3) . . . . ?
C63 C64 C11 C10 -80.3(3) . . . . ?
C63 C64 C55 C54 -171.4(2) . . . . ?
C63 C64 C55 C56 6.3(4) . . . . ?
C63 C62 C57 C56 5.1(4) . . . . ?
C63 C62 C57 C58 -175.0(3) . . . . ?
C63 C62 C61 C69 -49.1(5) . . . . ?
C63 C62 C61 C60 -168.1(3) . . . . ?
C63 C62 C61 C70 73.2(4) . . . . ?
C63 C62 C61 C60A 153.5(9) . . . . ?
C63 C62 C61 C70A 38.3(10) . . . . ?
C63 C62 C61 C69A -70.2(13) . . . . ?
C11 C64 C63 C62 172.2(2) . . . . ?
C11 C64 C55 C54 11.1(3) . . . . ?
C11 C64 C55 C56 -171.2(2) . . . . ?
C11 C12 C8 C7 178.4(3) . . . . ?
C11 C12 C8 C9 -0.4(3) . . . . ?
C11 C45 C54 C55 -8.2(3) . . . . ?
C11 C45 C54 C53 172.3(2) . . . . ?
C11 C45 C46 C47 -173.9(2) . . . . ?
C55 C64 C63 C62 -4.7(4) . . . . ?
C55 C64 C11 C12 -148.0(2) . . . . ?
C55 C64 C11 C45 -14.9(2) . . . . ?
C55 C64 C11 C10 96.8(3) . . . . ?
C55 C54 C53 C52 -177.4(3) . . . . ?
C9 C8 C7 C6 179.0(3) . . . . ?
C62 C57 C56 C55 -3.6(4) . . . . ?
C62 C57 C58 C72 -113.6(4) . . . . ?
C62 C57 C58 C71 126.8(4) . . . . ?
C62 C57 C58 C59 7.5(4) . . . . ?
C62 C61 C60 C59 -43.6(5) . . . . ?
C62 C61 C60A C59 33.7(16) . . . . ?
N1 C85 C86 O1 -54.9(4) . . . . ?
N1 C73 C74 O2 -55.5(4) . . . . ?
C54 C45 C11 C64 13.8(3) . . . . ?
C54 C45 C11 C12 144.5(2) . . . . ?
C54 C45 C11 C10 -100.6(2) . . . . ?
C54 C45 C46 C47 0.0(4) . . . . ?
C54 C55 C56 C57 175.0(3) . . . . ?
C57 C62 C61 C69 131.1(4) . . . . ?
C57 C62 C61 C60 12.1(4) . . . . ?
C57 C62 C61 C70 -106.6(4) . . . . ?
C57 C62 C61 C60A -26.3(9) . . . . ?
C57 C62 C61 C70A -141.5(10) . . . . ?
C57 C62 C61 C69A 110.0(13) . . . . ?
C57 C58 C59 C60 -40.1(5) . . . . ?
C57 C58 C59 C60A 2.0(11) . . . . ?
C46 C45 C11 C64 -171.9(3) . . . . ?
C46 C45 C11 C12 -41.1(4) . . . . ?
C46 C45 C11 C10 73.7(3) . . . . ?
C46 C45 C54 C55 176.8(2) . . . . ?
C46 C45 C54 C53 -2.7(4) . . . . ?
C46 C47 C52 C53 -3.9(4) . . . . ?
C46 C47 C52 C51 174.7(3) . . . . ?
C46 C47 C48 C49 167.8(3) . . . . ?
C46 C47 C48 C65 -71.9(4) . . . . ?
C46 C47 C48 C66 51.4(5) . . . . ?
C46 C47 C48 C49A -170.3(14) . . . . ?
C46 C47 C48 C65A -42.9(19) . . . . ?
C46 C47 C48 C66A 73.2(17) . . . . ?
C47 C52 C53 C54 1.4(5) . . . . ?
C47 C52 C51 C50 -10.7(6) . . . . ?
C47 C52 C51 C68 110.5(7) . . . . ?
C47 C52 C51 C67 -130.3(5) . . . . ?
C47 C52 C51 C50A 17.7(15) . . . . ?
C47 C52 C51 C68A 139.9(11) . . . . ?
C47 C52 C51 C67A -110.1(15) . . . . ?
C47 C48 C49 C50 46.1(6) . . . . ?
C47 C48 C49A C50A -28(3) . . . . ?
C56 C55 C54 C45 -179.2(3) . . . . ?
C56 C55 C54 C53 0.2(5) . . . . ?
C56 C57 C58 C72 66.3(4) . . . . ?
C56 C57 C58 C71 -53.3(5) . . . . ?
C56 C57 C58 C59 -172.6(3) . . . . ?
C14 C5 C6 C2 -108.2(3) . . . . ?
C14 C5 C6 C7 72.3(3) . . . . ?
C14 C5 C4 C3 98.0(3) . . . . ?
C33 C34 C29 C28 178.1(2) . . . . ?
C33 C34 C29 C30 -3.9(4) . . . . ?
C33 C32 C31 C30 63.3(7) . . . . ?
C52 C47 C48 C49 -10.1(4) . . . . ?
C52 C47 C48 C65 110.2(4) . . . . ?
C52 C47 C48 C66 -126.4(5) . . . . ?
C52 C47 C48 C49A 11.8(15) . . . . ?
C52 C47 C48 C65A 139.3(19) . . . . ?
C52 C47 C48 C66A -104.7(17) . . . . ?
C52 C51 C50 C49 45.3(6) . . . . ?
C52 C51 C50A C49A -41(4) . . . . ?
C13 C5 C6 C2 129.3(2) . . . . ?
C13 C5 C6 C7 -50.2(4) . . . . ?
C13 C5 C4 C3 -140.8(2) . . . . ?
C53 C52 C51 C50 167.9(4) . . . . ?
C53 C52 C51 C68 -70.8(7) . . . . ?
C53 C52 C51 C67 48.4(6) . . . . ?
C53 C52 C51 C50A -163.6(15) . . . . ?
C53 C52 C51 C68A -41.5(12) . . . . ?
C53 C52 C51 C67A 68.6(15) . . . . ?
C30 C31A C32A C33 -70(2) . . . . ?
C58 C57 C56 C55 176.5(3) . . . . ?
C58 C59 C60 C61 60.3(6) . . . . ?
C58 C59 C60A C61 -23.7(19) . . . . ?
C16 C9 C10 C11 -96.1(3) . . . . ?
N2 C90 C89 O4 75.8(6) . . . . ?
C48 C47 C52 C53 173.9(3) . . . . ?
C48 C47 C52 C51 -7.4(5) . . . . ?
C48 C49A C50A C51 47(5) . . . . ?
C61 C62 C57 C56 -175.0(3) . . . . ?
C61 C62 C57 C58 4.8(4) . . . . ?
C15 C9 C10 C11 142.3(2) . . . . ?
C75 O2 C74 C73 176.5(3) . . . . ?
C85 N1 C73 C74 176.0(3) . . . . ?
C85 N1 C79 C80 -73.4(4) . . . . ?
O4 C89A C90A N2 -75.3(8) . . . . ?
C77 O5 C76 C75 -179.1(3) . . . . ?
C39 C23 C22 C21 -158.9(7) . . . . ?
C39 C23 C22A C21A -81.6(8) . . . . ?
C73 N1 C85 C86 -60.0(4) . . . . ?
C73 N1 C79 C80 161.7(3) . . . . ?
C40 C23 C22 C21 85.3(8) . . . . ?
C40 C23 C22A C21A 163.0(8) . . . . ?
C42 C33 C32 C31 80.1(5) . . . . ?
C42 C33 C32A C31A 158.6(15) . . . . ?
C81 O3 C80 C79 -169.5(3) . . . . ?
C51 C52 C53 C54 -177.3(3) . . . . ?
C51 C50 C49 C48 -65.4(7) . . . . ?
C74 O2 C75 C76 -149.5(3) . . . . ?
C76 O5 C77 C78 -176.0(3) . . . . ?
C86 O1 C87 C88 174.8(4) . . . . ?
C78 N2 C84 C83 -68.2(4) . . . . ?
C78 N2 C90 C89 80.8(6) . . . . ?
C78 N2 C90A C89A 169.2(6) . . . . ?
C82 O6 C83 C84 170.8(3) . . . . ?
C87 O1 C86 C85 178.2(3) . . . . ?
C41 C33 C32 C31 -163.2(5) . . . . ?
C41 C33 C32A C31A -85.8(16) . . . . ?
C44 C30 C31 C32 -166.9(6) . . . . ?
C80 O3 C81 C82 177.0(3) . . . . ?
C79 N1 C85 C86 174.9(3) . . . . ?
C79 N1 C73 C74 -59.3(4) . . . . ?
C83 O6 C82 C81 166.0(3) . . . . ?
C88 O4 C89 C90 85.2(7) . . . . ?
C88 O4 C89A C90A 173.2(5) . . . . ?
C65 C48 C49 C50 -76.0(7) . . . . ?
C72 C58 C59 C60 81.4(5) . . . . ?
C72 C58 C59 C60A 123.5(10) . . . . ?
C37 C20 C21 C22 74.6(9) . . . . ?
C84 N2 C78 C77 94.4(4) . . . . ?
C84 N2 C90 C89 -158.6(5) . . . . ?
C84 N2 C90A C89A -65.8(8) . . . . ?
C66 C48 C49 C50 163.8(7) . . . . ?
C71 C58 C59 C60 -160.9(4) . . . . ?
C71 C58 C59 C60A -118.8(10) . . . . ?
C43 C30 C31 C32 72.9(7) . . . . ?
C38 C20 C21 C22 -168.9(8) . . . . ?
C90 N2 C78 C77 -151.4(5) . . . . ?
C90 N2 C84 C83 165.6(4) . . . . ?
C68 C51 C50 C49 -76.2(8) . . . . ?
C67 C51 C50 C49 166.9(7) . . . . ?
C89 O4 C88 C87 156.9(5) . . . . ?
C89A O4 C88 C87 -176.8(4) . . . . ?
C90A N2 C78 C77 -131.8(5) . . . . ?
C90A N2 C84 C83 171.6(5) . . . . ?
C69 C61 C60 C59 -165.3(6) . . . . ?
C70 C61 C60 C59 75.1(5) . . . . ?
C70A C61 C60A C59 151.1(15) . . . . ?
C69A C61 C60A C59 -98(2) . . . . ?
C43A C30 C31A C32A 162.1(14) . . . . ?
C44A C30 C31A C32A -83(2) . . . . ?
C38A C20 C21A C22A -73.4(10) . . . . ?
C37A C20 C21A C22A 165.4(10) . . . . ?
C65A C48 C49A C50A -154(3) . . . . ?
C66A C48 C49A C50A 90(4) . . . . ?
C68A C51 C50A C49A -161(3) . . . . ?
C67A C51 C50A C49A 73(4) . . . . ?

loop_
_exptl_oxdiff_crystal_face_indexfrac_h
_exptl_oxdiff_crystal_face_indexfrac_k
_exptl_oxdiff_crystal_face_indexfrac_l
_exptl_oxdiff_crystal_face_x
_exptl_oxdiff_crystal_face_y
_exptl_oxdiff_crystal_face_z
0.0005 -1.0000 -0.0000 -0.0264 -0.0380 -0.0516
-0.0005 1.0000 0.0000 0.0264 0.0380 0.0516
-1.9997 -1.0008 -0.9988 0.0683 0.0394 -0.1570
0.9989 2.0004 -0.0005 0.0321 0.0335 0.1450
1.0000 0.0004 -0.0005 -0.0207 -0.0425 0.0419
-1.0000 -0.0004 0.0005 0.0207 0.0425 -0.0419
0.0007 -2.0000 -0.9999 0.0005 -0.0836 -0.1248
-0.0007 2.0000 0.9999 -0.0005 0.0836 0.1248
-1.9996 -0.0008 1.0009 -0.0118 0.0926 -0.0621
1.0002 -0.9996 -1.0004 0.0061 -0.0881 -0.0313
1.9996 0.0008 -1.0009 0.0118 -0.0926 0.0621
-1.0002 0.9996 1.0004 -0.0061 0.0881 0.0313
-0.9987 -1.0005 2.0002 -0.1122 0.0196 -0.0502
1.9985 2.0009 -1.0009 0.0646 -0.0165 0.1653
2.0001 1.0007 1.9986 -0.1216 -0.0319 0.1786
0.0012 -1.0001 1.9997 -0.1329 -0.0229 -0.0083
-1.0012 0.9997 -1.9991 0.1537 0.0654 -0.0335
0.9985 2.0005 -1.0003 0.0853 0.0259 0.1234
1.0007 -1.9996 -1.0004 -0.0203 -0.1261 -0.0829
2.0001 -0.9992 -1.0010 -0.0146 -0.1306 0.0105
1.9994 1.0008 -0.0011 -0.0151 -0.0470 0.1353
-0.9992 -2.0004 -0.9994 0.0212 -0.0411 -0.1667
0.9993 0.0005 -2.0002 0.0858 -0.0576 -0.0014
1.9987 1.0009 -2.0008 0.0915 -0.0621 0.0921
-0.9993 -0.0005 2.0002 -0.0858 0.0576 0.0014
0.0002 0.9999 1.9997 -0.0801 0.0531 0.0948
0.9998 -0.9996 -2.0003 0.0594 -0.0956 -0.0529
1.9998 -0.9992 -2.0008 0.0387 -0.1381 -0.0111
1.0003 -1.9996 -2.0003 0.0330 -0.1336 -0.1045
